data_7006323
loop_
_publ_author_name
'Ako, Ayuk M.'
'Mereacre, Valeriu'
'Cl\'erac, Rodolphe'
'Hewitt, Ian J.'
'Lan, Yanhua'
'Anson, Christopher E.'
'Powell, Annie K.'

_publ_section_title
;
 High-nuclearity 3d--4f [FeIII5LnIII8] complexes: synthesis, structure
 and magnetic properties
;
_journal_issue 45
_journal_name_full 'Dalton Transactions'
_journal_page_first 5245
_journal_paper_doi 10.1039/b714620p
_journal_year 2007
_chemical_formula_sum 'C112 H228 Fe5 Gd8 N11 O67'
_chemical_formula_weight 4338.30
_chemical_name_systematic
;
?
;
_space_group_IT_number 2
_symmetry_cell_setting triclinic
_symmetry_space_group_name_Hall '-P 1'
_symmetry_space_group_name_H-M 'P -1'
_atom_sites_solution_hydrogens geom
_atom_sites_solution_primary direct
_atom_sites_solution_secondary difmap
_audit_creation_method SHELXL-97
_cell_angle_alpha 92.297(1)
_cell_angle_beta 92.395(1)
_cell_angle_gamma 106.902(1)
_cell_formula_units_Z 2
_cell_length_a 16.1198(8)
_cell_length_b 18.2678(9)
_cell_length_c 29.8436(16)
_cell_measurement_reflns_used 17090
_cell_measurement_temperature 100(2)
_cell_measurement_theta_max 27.90
_cell_measurement_theta_min 2.30
_cell_volume 8388.6(7)
_computing_cell_refinement 'SMART-NT 5.6 (Bruker AXS Inc., 2000)'
_computing_data_collection 'SMART-NT 5.6 (Bruker AXS Inc., 2000)'
_computing_data_reduction 'SAINT+ 6.0 (Bruker AXS Inc., 2000)'
_computing_molecular_graphics 'SHELXTL 5.1 (Bruker AXS Inc., 1997)'
_computing_publication_material 'SHELXTL 5.1 (Bruker AXS Inc., 1997)'
_computing_structure_refinement 'SHELXTL 5.1 (Bruker AXS Inc., 1997)'
_computing_structure_solution 'SHELXTL 5.1 (Bruker AXS Inc., 1997)'
_diffrn_ambient_temperature 100(2)
_diffrn_detector_area_resol_mean 8.333
_diffrn_measured_fraction_theta_full 0.985
_diffrn_measured_fraction_theta_max 0.879
_diffrn_measurement_device_type 'Bruker SMART Apex'
_diffrn_measurement_method 'CCD area detector'
_diffrn_radiation_monochromator graphite
_diffrn_radiation_source 'rotating anode'
_diffrn_radiation_type MoK\a
_diffrn_radiation_wavelength 0.71073
_diffrn_reflns_av_R_equivalents 0.0257
_diffrn_reflns_av_sigmaI/netI 0.0729
_diffrn_reflns_limit_h_max 20
_diffrn_reflns_limit_h_min -21
_diffrn_reflns_limit_k_max 24
_diffrn_reflns_limit_k_min -19
_diffrn_reflns_limit_l_max 29
_diffrn_reflns_limit_l_min -39
_diffrn_reflns_number 42412
_diffrn_reflns_theta_full 25.00
_diffrn_reflns_theta_max 28.05
_diffrn_reflns_theta_min 1.45
_exptl_absorpt_coefficient_mu 3.616
_exptl_absorpt_correction_T_max 0.670
_exptl_absorpt_correction_T_min 0.590
_exptl_absorpt_correction_type multi-scan
_exptl_absorpt_process_details 'SADABS (Bruker AXS Inc., 2005)'
_exptl_crystal_colour 'pale yellow-brown'
_exptl_crystal_density_diffrn 1.718
_exptl_crystal_density_method 'not measured'
_exptl_crystal_description block
_exptl_crystal_F_000 4310
_exptl_crystal_size_max 0.16
_exptl_crystal_size_mid 0.14
_exptl_crystal_size_min 0.10
_refine_diff_density_max 1.974
_refine_diff_density_min -1.062
_refine_diff_density_rms 0.129
_refine_ls_extinction_method none
_refine_ls_goodness_of_fit_ref 0.985
_refine_ls_hydrogen_treatment mixed
_refine_ls_matrix_type userblock
_refine_ls_number_parameters 1924
_refine_ls_number_reflns 35750
_refine_ls_number_restraints 78
_refine_ls_restrained_S_all 0.990
_refine_ls_R_factor_all 0.0679
_refine_ls_R_factor_gt 0.0372
_refine_ls_shift/su_max 0.008
_refine_ls_shift/su_mean 0.000
_refine_ls_structure_factor_coef Fsqd
_refine_ls_weighting_details 'calc w=1/[\s^2^(Fo^2^)+(0.0254P)^2^+0.0000P] where P=(Fo^2^+2Fc^2^)/3'
_refine_ls_weighting_scheme calc
_refine_ls_wR_factor_gt 0.0699
_refine_ls_wR_factor_ref 0.0750
_reflns_number_gt 24198
_reflns_number_total 35750
_reflns_threshold_expression >2sigma(I)
_cod_data_source_file b714620p.txt
_cod_data_source_block 360b
_cod_database_code 7006323

loop_
_symmetry_equiv_pos_as_xyz
'x, y, z'
'-x, -y, -z'

loop_
_atom_site_label
_atom_site_type_symbol
_atom_site_fract_x
_atom_site_fract_y
_atom_site_fract_z
_atom_site_U_iso_or_equiv
_atom_site_adp_type
_atom_site_occupancy
_atom_site_symmetry_multiplicity
_atom_site_calc_flag
_atom_site_refinement_flags
_atom_site_disorder_assembly
_atom_site_disorder_group
Gd1 Gd 0.601613(16) 0.676203(14) 0.559058(9) 0.02092(6) Uani 1 1 d . . .
Gd2 Gd 0.395651(16) 0.637675(14) 0.473953(9) 0.02088(6) Uani 1 1 d . A .
Gd3 Gd 0.621639(16) 0.637229(14) 0.431385(9) 0.02194(6) Uani 1 1 d . . .
Gd4 Gd 0.764593(17) 0.547803(15) 0.607845(9) 0.02316(6) Uani 1 1 d . . .
Fe1 Fe 0.5000 0.5000 0.5000 0.0204(2) Uani 1 2 d S . .
Fe2 Fe 0.80164(5) 0.74059(4) 0.61433(3) 0.02523(18) Uani 1 1 d . . .
Fe3 Fe 0.24844(5) 0.64013(4) 0.38787(3) 0.02880(19) Uani 1 1 d . A .
O1 O 0.4629(2) 0.58325(19) 0.53362(11) 0.0209(8) Uani 1 1 d D . .
H1 H 0.429(3) 0.566(3) 0.5536(14) 0.025 Uiso 1 1 d D . .
O2 O 0.4787(2) 0.55415(19) 0.44591(11) 0.0208(8) Uani 1 1 d D . .
H2 H 0.447(3) 0.530(3) 0.4257(14) 0.025 Uiso 1 1 d D . .
O3 O 0.6156(2) 0.57924(18) 0.50276(11) 0.0176(7) Uani 1 1 d D . .
H3 H 0.655(3) 0.566(3) 0.5136(16) 0.021 Uiso 1 1 d D . .
O4 O 0.5547(2) 0.69839(18) 0.48224(12) 0.0220(8) Uani 1 1 d D . .
H4 H 0.563(3) 0.7403(19) 0.4791(18) 0.026 Uiso 1 1 d D . .
O5 O 0.7494(2) 0.6572(2) 0.56665(12) 0.0241(8) Uani 1 1 d D . .
H5 H 0.776(3) 0.668(3) 0.5443(14) 0.029 Uiso 1 1 d D . .
O6 O 0.3356(2) 0.5815(2) 0.39771(12) 0.0243(8) Uani 1 1 d D . .
H6 H 0.373(3) 0.584(3) 0.3793(15) 0.029 Uiso 1 1 d D . .
N1 N 0.8255(3) 0.8080(2) 0.68022(15) 0.0282(11) Uani 1 1 d . . .
C1 C 0.7544(3) 0.8444(3) 0.67903(19) 0.0308(13) Uani 1 1 d . . .
H1A H 0.7692 0.8886 0.6597 0.037 Uiso 1 1 calc R . .
H1B H 0.7468 0.8633 0.7097 0.037 Uiso 1 1 calc R . .
C2 C 0.6702(3) 0.7859(3) 0.66063(19) 0.0360(15) Uani 1 1 d . . .
H2A H 0.6474 0.7489 0.6837 0.043 Uiso 1 1 calc R . .
H2B H 0.6262 0.8124 0.6533 0.043 Uiso 1 1 calc R . .
O7 O 0.6853(2) 0.74658(19) 0.62185(12) 0.0263(8) Uani 1 1 d . . .
C3 C 0.8158(4) 0.7501(3) 0.71514(19) 0.0337(14) Uani 1 1 d . . .
H3A H 0.7551 0.7341 0.7243 0.040 Uiso 1 1 calc R . .
H3B H 0.8541 0.7730 0.7420 0.040 Uiso 1 1 calc R . .
C4 C 0.8394(4) 0.6817(3) 0.69659(18) 0.0325(14) Uani 1 1 d . . .
H4A H 0.9024 0.6958 0.6919 0.039 Uiso 1 1 calc R . .
H4B H 0.8258 0.6405 0.7181 0.039 Uiso 1 1 calc R . .
O8 O 0.7913(2) 0.65558(19) 0.65517(11) 0.0269(8) Uani 1 1 d . . .
C5 C 0.9130(3) 0.8635(3) 0.68354(19) 0.0338(14) Uani 1 1 d . . .
H5A H 0.9217 0.8909 0.6554 0.041 Uiso 1 1 calc R . .
H5B H 0.9562 0.8346 0.6856 0.041 Uiso 1 1 calc R . .
C6 C 0.9321(4) 0.9231(3) 0.72307(19) 0.0355(14) Uani 1 1 d . . .
H6A H 0.9055 0.8984 0.7500 0.043 Uiso 1 1 calc R . .
H6B H 0.9053 0.9639 0.7160 0.043 Uiso 1 1 calc R . .
C7 C 1.0302(4) 0.9591(3) 0.7334(2) 0.0408(16) Uani 1 1 d . . .
H7A H 1.0562 0.9189 0.7427 0.049 Uiso 1 1 calc R . .
H7B H 1.0575 0.9803 0.7058 0.049 Uiso 1 1 calc R . .
C8 C 1.0490(4) 1.0216(4) 0.7698(2) 0.0543(19) Uani 1 1 d . . .
H8A H 1.1119 1.0436 0.7750 0.081 Uiso 1 1 calc R . .
H8B H 1.0239 1.0005 0.7975 0.081 Uiso 1 1 calc R . .
H8C H 1.0234 1.0616 0.7607 0.081 Uiso 1 1 calc R . .
N2 N 0.1352(3) 0.6854(3) 0.39721(17) 0.0354(12) Uani 1 1 d . . .
C9A C 0.1686(6) 0.7413(6) 0.4389(3) 0.013(2) Uiso 0.50 1 d P A 1
H9A1 H 0.2080 0.7901 0.4296 0.016 Uiso 0.50 1 calc PR A 1
H9A2 H 0.1190 0.7526 0.4532 0.016 Uiso 0.50 1 calc PR A 1
C9B C 0.1399(13) 0.7052(12) 0.4421(7) 0.089(6) Uiso 0.50 1 d P A 2
H9B1 H 0.0887 0.6701 0.4550 0.107 Uiso 0.50 1 calc PR A 2
H9B2 H 0.1327 0.7572 0.4450 0.107 Uiso 0.50 1 calc PR A 2
C10 C 0.2151(4) 0.7061(4) 0.4711(2) 0.0470(17) Uani 1 1 d . . .
H10A H 0.2494 0.7463 0.4934 0.056 Uiso 0.50 1 calc PR A 1
H10B H 0.1721 0.6679 0.4874 0.056 Uiso 0.50 1 calc PR A 1
H10C H 0.1958 0.6820 0.4993 0.056 Uiso 0.50 1 d PR A 2
H10D H 0.2484 0.7599 0.4789 0.056 Uiso 0.50 1 d PR A 2
O9 O 0.2706(2) 0.67030(19) 0.45096(12) 0.0280(9) Uani 1 1 d . A .
C11A C 0.0615(7) 0.6206(6) 0.4107(4) 0.022(2) Uiso 0.50 1 d P A 1
H11A H 0.0051 0.6275 0.4005 0.026 Uiso 0.50 1 calc PR A 1
H11B H 0.0631 0.6173 0.4437 0.026 Uiso 0.50 1 calc PR A 1
C11B C 0.0622(10) 0.6143(9) 0.3865(6) 0.066(5) Uiso 0.50 1 d P A 2
H11C H 0.0168 0.6145 0.4078 0.079 Uiso 0.50 1 calc PR A 2
H11D H 0.0374 0.6188 0.3562 0.079 Uiso 0.50 1 calc PR A 2
C12 C 0.0748(4) 0.5460(3) 0.3869(2) 0.0456(17) Uani 1 1 d . . .
H12A H 0.0321 0.4999 0.3974 0.055 Uiso 0.50 1 calc PR A 1
H12B H 0.0648 0.5468 0.3540 0.055 Uiso 0.50 1 calc PR A 1
H12C H 0.0521 0.5149 0.3589 0.055 Uiso 0.50 1 d PR A 2
H12D H 0.0394 0.5206 0.4112 0.055 Uiso 0.50 1 d PR A 2
O10 O 0.1591(2) 0.5423(2) 0.39683(13) 0.0322(9) Uani 1 1 d . . .
C13A C 0.1173(10) 0.7243(9) 0.3570(5) 0.039(4) Uiso 0.50 1 d P A 1
H13A H 0.0886 0.6854 0.3328 0.047 Uiso 0.50 1 calc PR A 1
H13B H 0.1727 0.7562 0.3462 0.047 Uiso 0.50 1 calc PR A 1
C13B C 0.1297(10) 0.7437(9) 0.3680(5) 0.041(4) Uiso 0.50 1 d P A 2
H13C H 0.1317 0.7231 0.3370 0.049 Uiso 0.50 1 calc PR A 2
H13D H 0.1835 0.7867 0.3740 0.049 Uiso 0.50 1 calc PR A 2
C14 C 0.0563(5) 0.7770(4) 0.3680(3) 0.072(3) Uani 1 1 d . . .
H14A H -0.0012 0.7521 0.3526 0.087 Uiso 0.50 1 calc PR A 1
H14B H 0.0479 0.7758 0.4007 0.087 Uiso 0.50 1 calc PR A 1
H14C H 0.0035 0.7343 0.3714 0.087 Uiso 0.50 1 d PR A 2
H14D H 0.0648 0.8110 0.3954 0.087 Uiso 0.50 1 d PR A 2
C15A C 0.0805(11) 0.8541(9) 0.3574(6) 0.072(5) Uiso 0.50 1 d P A 1
H15A H 0.1031 0.8568 0.3269 0.086 Uiso 0.50 1 calc PR A 1
H15B H 0.1295 0.8821 0.3784 0.086 Uiso 0.50 1 calc PR A 1
C16A C 0.0144(11) 0.8967(10) 0.3580(6) 0.065(5) Uiso 0.50 1 d P A 1
H16A H 0.0376 0.9462 0.3447 0.097 Uiso 0.50 1 calc PR A 1
H16B H 0.0004 0.9050 0.3890 0.097 Uiso 0.50 1 calc PR A 1
H16C H -0.0383 0.8667 0.3406 0.097 Uiso 0.50 1 calc PR A 1
C15B C 0.0425(13) 0.8257(11) 0.3331(6) 0.088(6) Uiso 0.50 1 d P A 2
H15C H 0.0169 0.7928 0.3058 0.106 Uiso 0.50 1 calc PR A 2
H15D H 0.0997 0.8596 0.3256 0.106 Uiso 0.50 1 calc PR A 2
C16B C -0.0166(12) 0.8760(11) 0.3445(6) 0.070(5) Uiso 0.50 1 d P A 2
H16D H -0.0215 0.9069 0.3190 0.104 Uiso 0.50 1 calc PR A 2
H16E H 0.0085 0.9098 0.3710 0.104 Uiso 0.50 1 calc PR A 2
H16F H -0.0744 0.8431 0.3508 0.104 Uiso 0.50 1 calc PR A 2
O11 O 0.8251(2) 0.8324(2) 0.57750(12) 0.0294(9) Uani 1 1 d . . .
O12 O 0.7034(2) 0.78993(19) 0.53195(12) 0.0285(9) Uani 1 1 d . . .
C17 C 0.7692(4) 0.8421(3) 0.54742(19) 0.0281(13) Uani 1 1 d . . .
C18 C 0.7872(4) 0.9231(3) 0.5310(2) 0.0363(15) Uani 1 1 d . . .
C19 C 0.8798(4) 0.9494(4) 0.5152(2) 0.0548(19) Uani 1 1 d . . .
H19A H 0.8919 1.0015 0.5048 0.082 Uiso 1 1 calc R . .
H19B H 0.8857 0.9147 0.4904 0.082 Uiso 1 1 calc R . .
H19C H 0.9211 0.9488 0.5401 0.082 Uiso 1 1 calc R . .
C20 C 0.7209(4) 0.9252(4) 0.4936(2) 0.0524(19) Uani 1 1 d . . .
H20A H 0.6624 0.9084 0.5047 0.079 Uiso 1 1 calc R . .
H20B H 0.7250 0.8909 0.4682 0.079 Uiso 1 1 calc R . .
H20C H 0.7326 0.9776 0.4837 0.079 Uiso 1 1 calc R . .
C21 C 0.7788(5) 0.9745(3) 0.5716(2) 0.060(2) Uani 1 1 d . . .
H21A H 0.7198 0.9568 0.5821 0.089 Uiso 1 1 calc R . .
H21B H 0.7906 1.0275 0.5628 0.089 Uiso 1 1 calc R . .
H21C H 0.8207 0.9721 0.5959 0.089 Uiso 1 1 calc R . .
O13 O 0.9254(2) 0.7453(2) 0.60693(12) 0.0279(9) Uani 1 1 d . . .
O14 O 0.9125(2) 0.6200(2) 0.59455(12) 0.0282(9) Uani 1 1 d . . .
C22 C 0.9560(4) 0.6895(3) 0.59773(18) 0.0278(13) Uani 1 1 d . . .
C23 C 1.0530(3) 0.7137(3) 0.5892(2) 0.0339(14) Uani 1 1 d . . .
C24 C 1.0847(4) 0.6452(4) 0.5794(2) 0.0492(18) Uani 1 1 d . . .
H24A H 1.0774 0.6135 0.6055 0.074 Uiso 1 1 calc R . .
H24B H 1.1463 0.6626 0.5729 0.074 Uiso 1 1 calc R . .
H24C H 1.0512 0.6150 0.5533 0.074 Uiso 1 1 calc R . .
C25 C 1.1018(4) 0.7611(4) 0.6312(2) 0.0540(19) Uani 1 1 d . . .
H25A H 1.0947 0.7284 0.6569 0.081 Uiso 1 1 calc R . .
H25B H 1.0781 0.8038 0.6378 0.081 Uiso 1 1 calc R . .
H25C H 1.1636 0.7812 0.6258 0.081 Uiso 1 1 calc R . .
C26 C 1.0647(4) 0.7651(4) 0.5495(2) 0.0518(19) Uani 1 1 d . . .
H26A H 1.0350 0.7350 0.5225 0.078 Uiso 1 1 calc R . .
H26B H 1.1267 0.7860 0.5447 0.078 Uiso 1 1 calc R . .
H26C H 1.0400 0.8072 0.5558 0.078 Uiso 1 1 calc R . .
O15 O 0.3286(2) 0.7418(2) 0.37380(13) 0.0305(9) Uani 1 1 d . . .
O16 O 0.4384(2) 0.7401(2) 0.42222(12) 0.0283(9) Uani 1 1 d . . .
C27 C 0.4017(4) 0.7737(3) 0.39565(19) 0.0295(13) Uani 1 1 d . A .
C28 C 0.4433(4) 0.8574(3) 0.3872(2) 0.0314(14) Uani 1 1 d . . .
C29 C 0.5310(4) 0.8876(3) 0.4127(2) 0.0398(15) Uani 1 1 d . A .
H29A H 0.5572 0.9414 0.4064 0.060 Uiso 1 1 calc R . .
H29B H 0.5690 0.8574 0.4033 0.060 Uiso 1 1 calc R . .
H29C H 0.5233 0.8836 0.4450 0.060 Uiso 1 1 calc R . .
C30 C 0.4551(5) 0.8642(4) 0.3366(2) 0.062(2) Uani 1 1 d . A .
H30A H 0.4819 0.9180 0.3305 0.093 Uiso 1 1 calc R . .
H30B H 0.3984 0.8454 0.3202 0.093 Uiso 1 1 calc R . .
H30C H 0.4927 0.8336 0.3269 0.093 Uiso 1 1 calc R . .
C31 C 0.3815(4) 0.9021(3) 0.4027(3) 0.056(2) Uani 1 1 d . A .
H31A H 0.4062 0.9564 0.3971 0.085 Uiso 1 1 calc R . .
H31B H 0.3737 0.8965 0.4349 0.085 Uiso 1 1 calc R . .
H31C H 0.3252 0.8819 0.3861 0.085 Uiso 1 1 calc R . .
O17 O 0.2316(3) 0.6189(2) 0.32203(14) 0.0411(11) Uani 1 1 d . . .
O18 O 0.2369(2) 0.4970(2) 0.31702(12) 0.0342(10) Uani 1 1 d . . .
C32 C 0.2363(4) 0.5590(4) 0.3002(2) 0.0399(16) Uani 1 1 d . A .
C33 C 0.2485(5) 0.5684(4) 0.2505(2) 0.0548(19) Uani 1 1 d . . .
C34 C 0.2312(5) 0.4918(4) 0.2243(2) 0.064(2) Uani 1 1 d . A .
H34A H 0.2398 0.5005 0.1924 0.095 Uiso 1 1 calc R . .
H34B H 0.1714 0.4607 0.2279 0.095 Uiso 1 1 calc R . .
H34C H 0.2715 0.4648 0.2357 0.095 Uiso 1 1 calc R . .
C35 C 0.1892(7) 0.6131(5) 0.2322(3) 0.103(4) Uani 1 1 d . A .
H35A H 0.2020 0.6627 0.2490 0.155 Uiso 1 1 calc R . .
H35B H 0.1284 0.5839 0.2355 0.155 Uiso 1 1 calc R . .
H35C H 0.1989 0.6215 0.2004 0.155 Uiso 1 1 calc R . .
C36 C 0.3431(6) 0.6159(5) 0.2456(3) 0.105(4) Uani 1 1 d . A .
H36A H 0.3544 0.6655 0.2621 0.157 Uiso 1 1 calc R . .
H36B H 0.3531 0.6239 0.2138 0.157 Uiso 1 1 calc R . .
H36C H 0.3822 0.5884 0.2578 0.157 Uiso 1 1 calc R . .
O19 O 0.5229(2) 0.76278(19) 0.57359(12) 0.0304(9) Uani 1 1 d . . .
O20 O 0.4076(2) 0.73905(19) 0.52550(13) 0.0292(9) Uani 1 1 d . . .
C37 C 0.4551(3) 0.7768(3) 0.55811(18) 0.0244(12) Uani 1 1 d . A .
C38 C 0.4266(3) 0.8415(3) 0.58011(19) 0.0287(13) Uani 1 1 d . . .
C39 C 0.3365(4) 0.8077(4) 0.5968(2) 0.0528(19) Uani 1 1 d . A .
H39A H 0.2964 0.7822 0.5715 0.079 Uiso 1 1 calc R . .
H39B H 0.3164 0.8487 0.6104 0.079 Uiso 1 1 calc R . .
H39C H 0.3385 0.7704 0.6192 0.079 Uiso 1 1 calc R . .
C40 C 0.4881(4) 0.8823(3) 0.61903(19) 0.0352(14) Uani 1 1 d . A .
H40A H 0.5469 0.9018 0.6086 0.053 Uiso 1 1 calc R . .
H40B H 0.4879 0.8464 0.6426 0.053 Uiso 1 1 calc R . .
H40C H 0.4693 0.9251 0.6311 0.053 Uiso 1 1 calc R . .
C41 C 0.4243(5) 0.8969(3) 0.5441(2) 0.056(2) Uani 1 1 d . A .
H41A H 0.3846 0.8700 0.5190 0.085 Uiso 1 1 calc R . .
H41B H 0.4827 0.9179 0.5334 0.085 Uiso 1 1 calc R . .
H41C H 0.4041 0.9387 0.5566 0.085 Uiso 1 1 calc R . .
O21 O 0.6398(2) 0.51481(19) 0.40790(12) 0.0288(9) Uani 1 1 d . . .
O22 O 0.7022(2) 0.6095(2) 0.36720(12) 0.0315(9) Uani 1 1 d D . .
C42 C 0.6851(3) 0.5391(3) 0.37538(18) 0.0250(12) Uani 1 1 d . . .
C43 C 0.7211(4) 0.4864(3) 0.34615(18) 0.0307(13) Uani 1 1 d . . .
C44 C 0.6976(4) 0.4059(3) 0.3615(2) 0.0387(15) Uani 1 1 d . . .
H44A H 0.7206 0.3740 0.3412 0.058 Uiso 1 1 calc R . .
H44B H 0.6342 0.3851 0.3613 0.058 Uiso 1 1 calc R . .
H44C H 0.7225 0.4061 0.3920 0.058 Uiso 1 1 calc R . .
C45 C 0.8205(4) 0.5199(4) 0.3485(3) 0.061(2) Uani 1 1 d . . .
H45A H 0.8457 0.4872 0.3300 0.091 Uiso 1 1 calc R . .
H45B H 0.8430 0.5221 0.3798 0.091 Uiso 1 1 calc R . .
H45C H 0.8363 0.5716 0.3374 0.091 Uiso 1 1 calc R . .
C46 C 0.6846(5) 0.4858(4) 0.2976(2) 0.056(2) Uani 1 1 d . . .
H46A H 0.7058 0.4511 0.2783 0.084 Uiso 1 1 calc R . .
H46B H 0.7039 0.5377 0.2868 0.084 Uiso 1 1 calc R . .
H46C H 0.6211 0.4682 0.2968 0.084 Uiso 1 1 calc R . .
O23 O 0.6195(2) 0.56506(19) 0.61089(11) 0.0244(8) Uani 1 1 d . . .
O24 O 0.5286(2) 0.6292(2) 0.62911(12) 0.0288(9) Uani 1 1 d . . .
C47 C 0.5729(3) 0.5870(3) 0.64012(18) 0.0252(12) Uani 1 1 d . . .
C48 C 0.5772(4) 0.5621(3) 0.68653(19) 0.0410(16) Uani 1 1 d . . .
H48A H 0.5536 0.5937 0.7067 0.062 Uiso 1 1 calc R . .
H48B H 0.6378 0.5678 0.6961 0.062 Uiso 1 1 calc R . .
H48C H 0.5431 0.5082 0.6875 0.062 Uiso 1 1 calc R . .
O25 O 0.2735(2) 0.50109(19) 0.46974(11) 0.0240(8) Uani 1 1 d . . .
O26 O 0.2760(2) 0.58371(19) 0.52559(12) 0.0275(9) Uani 1 1 d . . .
C49 C 0.2359(3) 0.5245(3) 0.50280(17) 0.0234(12) Uani 1 1 d . A .
C50 C 0.1450(3) 0.4808(3) 0.5111(2) 0.0352(14) Uani 1 1 d . . .
H50A H 0.1220 0.5095 0.5334 0.053 Uiso 1 1 calc R A .
H50B H 0.1438 0.4309 0.5223 0.053 Uiso 1 1 calc R . .
H50C H 0.1091 0.4733 0.4830 0.053 Uiso 1 1 calc R . .
N3 N 0.8018(4) 0.7307(3) 0.45155(18) 0.0457(14) Uani 1 1 d . . .
O27 O 0.7691(2) 0.6644(2) 0.46723(13) 0.0334(9) Uani 1 1 d . . .
O28 O 0.7493(3) 0.7570(2) 0.42872(14) 0.0385(10) Uani 1 1 d . . .
O29 O 0.8788(3) 0.7652(3) 0.45718(17) 0.0720(16) Uani 1 1 d . . .
N4 N 0.5488(3) 0.6863(3) 0.34921(19) 0.0434(14) Uani 1 1 d . . .
O30 O 0.5149(2) 0.6204(2) 0.36439(13) 0.0349(10) Uani 1 1 d . . .
O31 O 0.6108(3) 0.7316(2) 0.37222(14) 0.0389(10) Uani 1 1 d . . .
O32 O 0.5215(3) 0.7053(3) 0.31395(17) 0.0776(18) Uani 1 1 d . . .
Gd5 Gd 0.336238(18) -0.011345(16) 0.075818(9) 0.03019(7) Uani 1 1 d . . .
Gd6 Gd 0.568282(18) 0.141553(16) 0.088365(9) 0.02980(7) Uani 1 1 d . . .
Gd7 Gd 0.543710(19) -0.073382(17) 0.101819(10) 0.03127(7) Uani 1 1 d . . .
Gd8 Gd 0.205217(19) -0.198138(17) -0.014384(10) 0.03271(7) Uani 1 1 d . . .
Fe4 Fe 0.5000 0.0000 0.0000 0.0279(3) Uani 1 2 d S . .
Fe5 Fe 0.15361(6) -0.15922(5) 0.09163(3) 0.0395(2) Uani 1 1 d . . .
Fe6 Fe 0.77244(6) 0.25511(5) 0.12202(3) 0.0442(2) Uani 1 1 d . . .
O33 O 0.4498(2) 0.0737(2) 0.03409(12) 0.0307(9) Uani 1 1 d D . .
H33 H 0.437(4) 0.106(3) 0.0210(18) 0.037 Uiso 1 1 d D . .
O34 O 0.4361(2) -0.0736(2) 0.04290(13) 0.0274(9) Uani 1 1 d D . .
H34 H 0.404(3) -0.109(2) 0.0336(19) 0.033 Uiso 1 1 d D . .
O35 O 0.5905(2) 0.0277(2) 0.05058(12) 0.0283(9) Uani 1 1 d D . .
H35 H 0.644(2) 0.041(3) 0.0437(18) 0.034 Uiso 1 1 d D . .
O36 O 0.4789(2) 0.0225(2) 0.11764(12) 0.0308(9) Uani 1 1 d D . .
H36 H 0.478(4) 0.018(3) 0.1446(12) 0.037 Uiso 1 1 d D . .
O37 O 0.2650(2) -0.1512(2) 0.06174(13) 0.0314(9) Uani 1 1 d D . .
H37 H 0.292(3) -0.180(3) 0.0706(19) 0.038 Uiso 1 1 d D . .
O38 O 0.7269(2) 0.1559(2) 0.08448(13) 0.0332(10) Uani 1 1 d D . .
H38 H 0.734(4) 0.114(2) 0.0930(19) 0.040 Uiso 1 1 d D . .
N5 N 0.0240(3) -0.1424(3) 0.10365(19) 0.0529(15) Uani 1 1 d . . .
C51 C 0.0376(4) -0.0622(5) 0.0952(3) 0.066(2) Uani 1 1 d . . .
H51A H -0.0044 -0.0429 0.1117 0.079 Uiso 1 1 calc R . .
H51B H 0.0264 -0.0573 0.0627 0.079 Uiso 1 1 calc R . .
C52 C 0.1293(4) -0.0135(4) 0.1094(2) 0.0482(17) Uani 1 1 d . . .
H52A H 0.1395 0.0389 0.0989 0.058 Uiso 1 1 calc R . .
H52B H 0.1379 -0.0101 0.1426 0.058 Uiso 1 1 calc R . .
O39 O 0.1876(2) -0.0487(2) 0.09007(14) 0.0396(10) Uani 1 1 d . . .
C53 C -0.0329(5) -0.1951(5) 0.0679(3) 0.082(3) Uani 1 1 d . . .
H53A H -0.0440 -0.2488 0.0765 0.098 Uiso 1 1 calc R . .
H53B H -0.0894 -0.1840 0.0649 0.098 Uiso 1 1 calc R . .
C54 C 0.0092(4) -0.1856(4) 0.0241(2) 0.060(2) Uani 1 1 d . . .
H54A H -0.0188 -0.2307 0.0036 0.072 Uiso 1 1 calc R . .
H54B H 0.0008 -0.1397 0.0102 0.072 Uiso 1 1 calc R . .
O40 O 0.0992(2) -0.1773(2) 0.02966(13) 0.0434(11) Uani 1 1 d . . .
C55 C -0.0112(5) -0.1609(4) 0.1486(2) 0.065(2) Uani 1 1 d . . .
H55A H -0.0720 -0.1590 0.1473 0.078 Uiso 1 1 calc R . .
H55B H 0.0222 -0.1199 0.1706 0.078 Uiso 1 1 calc R . .
C56 C -0.0103(5) -0.2362(5) 0.1662(3) 0.072(2) Uani 1 1 d . . .
H56A H 0.0504 -0.2381 0.1687 0.086 Uiso 1 1 calc R . .
H56B H -0.0431 -0.2778 0.1444 0.086 Uiso 1 1 calc R . .
C57 C -0.0487(6) -0.2504(5) 0.2111(3) 0.092(3) Uani 1 1 d . . .
H57A H -0.1107 -0.2521 0.2080 0.111 Uiso 1 1 calc R . .
H57B H -0.0189 -0.2066 0.2323 0.111 Uiso 1 1 calc R . .
C58 C -0.0426(6) -0.3235(5) 0.2312(3) 0.099(3) Uani 1 1 d . . .
H58A H -0.0720 -0.3301 0.2595 0.149 Uiso 1 1 calc R . .
H58B H 0.0186 -0.3206 0.2370 0.149 Uiso 1 1 calc R . .
H58C H -0.0704 -0.3672 0.2102 0.149 Uiso 1 1 calc R . .
N6A N 0.8090(7) 0.3684(6) 0.1459(3) 0.029(3) Uiso 0.50 1 d P B 1
N6B N 0.7874(8) 0.3884(7) 0.1410(4) 0.038(3) Uiso 0.50 1 d P B 2
C59 C 0.7134(6) 0.3805(5) 0.1603(3) 0.103(3) Uani 1 1 d . . .
H59A H 0.7039 0.3678 0.1920 0.123 Uiso 0.50 1 calc PR B 1
H59B H 0.7153 0.4348 0.1576 0.123 Uiso 0.50 1 calc PR B 1
H59C H 0.7042 0.4313 0.1659 0.123 Uiso 0.50 1 d PR B 2
H59D H 0.7155 0.3571 0.1895 0.123 Uiso 0.50 1 d PR B 2
C60 C 0.6407(5) 0.3308(4) 0.1310(2) 0.055(2) Uani 1 1 d . B .
H60A H 0.5867 0.3198 0.1475 0.067 Uiso 1 1 calc R . .
H60B H 0.6322 0.3587 0.1043 0.067 Uiso 1 1 calc R . .
O41 O 0.6548(3) 0.2613(2) 0.11697(13) 0.0424(11) Uani 1 1 d . B .
C61A C 0.8467(8) 0.4171(7) 0.1078(4) 0.036(3) Uiso 0.50 1 d P B 1
H61A H 0.8036 0.4412 0.0955 0.043 Uiso 0.50 1 calc PR B 1
H61B H 0.8988 0.4585 0.1193 0.043 Uiso 0.50 1 calc PR B 1
C62A C 0.8706(9) 0.3710(7) 0.0720(4) 0.035(3) Uiso 0.50 1 d P B 1
H62A H 0.8784 0.3994 0.0441 0.042 Uiso 0.50 1 calc PR B 1
H62B H 0.9263 0.3615 0.0808 0.042 Uiso 0.50 1 calc PR B 1
C61B C 0.8034(11) 0.4225(9) 0.1004(6) 0.067(5) Uiso 0.50 1 d P B 2
H61C H 0.8422 0.4753 0.1068 0.080 Uiso 0.50 1 calc PR B 2
H61D H 0.7477 0.4270 0.0874 0.080 Uiso 0.50 1 calc PR B 2
C62B C 0.8419(9) 0.3858(8) 0.0660(5) 0.042(4) Uiso 0.50 1 d P B 2
H62C H 0.9055 0.4002 0.0724 0.050 Uiso 0.50 1 calc PR B 2
H62D H 0.8311 0.4049 0.0364 0.050 Uiso 0.50 1 calc PR B 2
O42 O 0.8066(3) 0.3016(2) 0.06397(12) 0.0393(10) Uani 1 1 d . . .
C63A C 0.8811(10) 0.3872(8) 0.1841(5) 0.054(4) Uiso 0.50 1 d P B 1
H63A H 0.8694 0.3434 0.2038 0.065 Uiso 0.50 1 calc PR B 1
H63B H 0.9371 0.3912 0.1705 0.065 Uiso 0.50 1 calc PR B 1
C64A C 0.8913(8) 0.4566(8) 0.2123(5) 0.047(3) Uiso 0.50 1 d P B 1
H64A H 0.8388 0.4511 0.2295 0.057 Uiso 0.50 1 calc PR B 1
H64B H 0.8978 0.5007 0.1931 0.057 Uiso 0.50 1 calc PR B 1
C65A C 0.9691(10) 0.4711(9) 0.2440(5) 0.055(4) Uiso 0.50 1 d P B 1
H65A H 0.9736 0.5187 0.2622 0.065 Uiso 0.50 1 calc PR B 1
H65B H 1.0208 0.4815 0.2258 0.065 Uiso 0.50 1 calc PR B 1
C66A C 0.9750(11) 0.4111(10) 0.2757(6) 0.043(4) Uiso 0.50 1 d P B 1
H66A H 1.0296 0.4290 0.2941 0.064 Uiso 0.50 1 calc PR B 1
H66B H 0.9732 0.3637 0.2586 0.064 Uiso 0.50 1 calc PR B 1
H66C H 0.9260 0.4012 0.2953 0.064 Uiso 0.50 1 calc PR B 1
C63B C 0.8467(13) 0.4230(11) 0.1777(6) 0.089(6) Uiso 0.50 1 d P B 2
H63C H 0.9012 0.4495 0.1637 0.106 Uiso 0.50 1 calc PR B 2
H63D H 0.8243 0.4640 0.1903 0.106 Uiso 0.50 1 calc PR B 2
C64B C 0.8734(10) 0.3901(8) 0.2151(5) 0.055(4) Uiso 0.50 1 d P B 2
H64C H 0.8912 0.3462 0.2027 0.066 Uiso 0.50 1 calc PR B 2
H64D H 0.8197 0.3675 0.2308 0.066 Uiso 0.50 1 calc PR B 2
C65B C 0.9383(15) 0.4257(12) 0.2502(7) 0.102(7) Uiso 0.50 1 d P B 2
H65C H 0.9915 0.4502 0.2346 0.122 Uiso 0.50 1 calc PR B 2
H65D H 0.9192 0.4681 0.2636 0.122 Uiso 0.50 1 calc PR B 2
C66B C 0.9658(15) 0.3906(13) 0.2866(7) 0.088(8) Uiso 0.50 1 d P B 2
H66D H 1.0192 0.4254 0.3011 0.132 Uiso 0.50 1 calc PR B 2
H66E H 0.9769 0.3431 0.2758 0.132 Uiso 0.50 1 calc PR B 2
H66F H 0.9204 0.3787 0.3083 0.132 Uiso 0.50 1 calc PR B 2
O43 O 0.1932(3) -0.1488(2) 0.15641(13) 0.0400(10) Uani 1 1 d . . .
O44 O 0.3233(2) -0.0633(2) 0.14965(12) 0.0354(10) Uani 1 1 d . . .
C67 C 0.2630(4) -0.1011(4) 0.1729(2) 0.0402(15) Uani 1 1 d . . .
C68 C 0.2728(4) -0.0900(4) 0.22406(19) 0.0390(15) Uani 1 1 d . . .
C69 C 0.3626(4) -0.0365(4) 0.2394(2) 0.0500(18) Uani 1 1 d . . .
H69A H 0.3711 0.0131 0.2260 0.075 Uiso 1 1 calc R . .
H69B H 0.4075 -0.0593 0.2298 0.075 Uiso 1 1 calc R . .
H69C H 0.3668 -0.0290 0.2722 0.075 Uiso 1 1 calc R . .
C70 C 0.2018(5) -0.0529(4) 0.2388(2) 0.061(2) Uani 1 1 d . . .
H70A H 0.2126 -0.0024 0.2263 0.091 Uiso 1 1 calc R . .
H70B H 0.2037 -0.0474 0.2716 0.091 Uiso 1 1 calc R . .
H70C H 0.1444 -0.0857 0.2276 0.091 Uiso 1 1 calc R . .
C71 C 0.2569(4) -0.1675(4) 0.2444(2) 0.0532(19) Uani 1 1 d . . .
H71A H 0.3016 -0.1909 0.2355 0.080 Uiso 1 1 calc R . .
H71B H 0.1995 -0.2009 0.2337 0.080 Uiso 1 1 calc R . .
H71C H 0.2591 -0.1607 0.2773 0.080 Uiso 1 1 calc R . .
O45 O 0.7495(3) 0.2137(2) 0.18258(13) 0.0481(12) Uani 1 1 d . B .
O46 O 0.6224(3) 0.1259(2) 0.16416(12) 0.0387(10) Uani 1 1 d . B .
C72 C 0.6794(4) 0.1644(4) 0.1926(2) 0.0421(16) Uani 1 1 d . . .
C73 C 0.6676(4) 0.1560(4) 0.2425(2) 0.0493(18) Uani 1 1 d . B .
C74A C 0.5763(10) 0.0965(9) 0.2500(5) 0.043(4) Uiso 0.50 1 d P B 1
H74A H 0.5699 0.0493 0.2316 0.065 Uiso 0.50 1 calc PR B 1
H74B H 0.5298 0.1186 0.2411 0.065 Uiso 0.50 1 calc PR B 1
H74C H 0.5728 0.0850 0.2817 0.065 Uiso 0.50 1 calc PR B 1
C75A C 0.7496(13) 0.1288(11) 0.2628(7) 0.066(6) Uiso 0.50 1 d P B 1
H75A H 0.7486 0.0797 0.2480 0.100 Uiso 0.50 1 calc PR B 1
H75B H 0.7449 0.1231 0.2952 0.100 Uiso 0.50 1 calc PR B 1
H75C H 0.8043 0.1675 0.2574 0.100 Uiso 0.50 1 calc PR B 1
C76A C 0.6673(10) 0.2259(9) 0.2642(5) 0.041(4) Uiso 0.50 1 d P B 1
H76A H 0.6583 0.2185 0.2962 0.061 Uiso 0.50 1 calc PR B 1
H76B H 0.6202 0.2431 0.2507 0.061 Uiso 0.50 1 calc PR B 1
H76C H 0.7230 0.2645 0.2608 0.061 Uiso 0.50 1 calc PR B 1
C74B C 0.5979(9) 0.0829(8) 0.2512(5) 0.033(4) Uiso 0.50 1 d P B 2
H74D H 0.5458 0.0789 0.2320 0.049 Uiso 0.50 1 calc PR B 2
H74E H 0.5838 0.0838 0.2828 0.049 Uiso 0.50 1 calc PR B 2
H74F H 0.6191 0.0387 0.2445 0.049 Uiso 0.50 1 calc PR B 2
C75B C 0.7469(11) 0.1533(10) 0.2669(6) 0.047(5) Uiso 0.50 1 d P B 2
H75D H 0.7360 0.1464 0.2987 0.071 Uiso 0.50 1 calc PR B 2
H75E H 0.7928 0.2013 0.2638 0.071 Uiso 0.50 1 calc PR B 2
H75F H 0.7653 0.1103 0.2545 0.071 Uiso 0.50 1 calc PR B 2
C76B C 0.6416(12) 0.2352(10) 0.2603(6) 0.057(5) Uiso 0.50 1 d P B 2
H76D H 0.5862 0.2351 0.2455 0.086 Uiso 0.50 1 calc PR B 2
H76E H 0.6872 0.2810 0.2529 0.086 Uiso 0.50 1 calc PR B 2
H76F H 0.6364 0.2352 0.2929 0.086 Uiso 0.50 1 calc PR B 2
O47 O 0.1235(3) -0.2712(2) 0.09732(14) 0.0467(11) Uani 1 1 d . . .
O48 O 0.1628(3) -0.3086(2) 0.03070(13) 0.0428(11) Uani 1 1 d . . .
C77 C 0.1333(4) -0.3214(4) 0.0692(2) 0.0468(18) Uani 1 1 d . C .
C78 C 0.1099(5) -0.4033(4) 0.0839(2) 0.063(2) Uani 1 1 d D . .
C79A C 0.0590(15) -0.4246(12) 0.1206(8) 0.079(8) Uiso 0.50 1 d P C 1
H79A H 0.0748 -0.3828 0.1438 0.119 Uiso 0.50 1 calc PR C 1
H79B H 0.0688 -0.4706 0.1327 0.119 Uiso 0.50 1 calc PR C 1
H79C H -0.0024 -0.4352 0.1109 0.119 Uiso 0.50 1 calc PR C 1
C80A C 0.0915(12) -0.4649(10) 0.0474(6) 0.079(6) Uiso 0.50 1 d P C 1
H80A H 0.1308 -0.4481 0.0233 0.119 Uiso 0.50 1 calc PR C 1
H80B H 0.0313 -0.4757 0.0356 0.119 Uiso 0.50 1 calc PR C 1
H80C H 0.1003 -0.5114 0.0595 0.119 Uiso 0.50 1 calc PR C 1
C81A C 0.1978(9) -0.4183(9) 0.0978(5) 0.034(3) Uiso 0.50 1 d PD C 1
H81A H 0.2379 -0.4040 0.0737 0.051 Uiso 0.50 1 calc PR C 1
H81B H 0.1874 -0.4727 0.1031 0.051 Uiso 0.50 1 calc PR C 1
H81C H 0.2230 -0.3875 0.1254 0.051 Uiso 0.50 1 calc PR C 1
C79B C 0.0529(10) -0.4068(9) 0.1279(5) 0.032(4) Uiso 0.50 1 d P C 2
H79D H 0.0063 -0.3836 0.1217 0.048 Uiso 0.50 1 calc PR C 2
H79E H 0.0905 -0.3785 0.1534 0.048 Uiso 0.50 1 calc PR C 2
H79F H 0.0278 -0.4603 0.1351 0.048 Uiso 0.50 1 calc PR C 2
C80B C 0.0502(11) -0.4533(9) 0.0478(5) 0.063(5) Uiso 0.50 1 d P C 2
H80D H -0.0029 -0.4376 0.0445 0.094 Uiso 0.50 1 calc PR C 2
H80E H 0.0352 -0.5068 0.0560 0.094 Uiso 0.50 1 calc PR C 2
H80F H 0.0791 -0.4481 0.0194 0.094 Uiso 0.50 1 calc PR C 2
C81B C 0.204(3) -0.412(3) 0.1002(16) 0.25(2) Uiso 0.50 1 d P C 2
H81D H 0.1966 -0.4639 0.1106 0.371 Uiso 0.50 1 calc PR C 2
H81E H 0.2303 -0.3743 0.1248 0.371 Uiso 0.50 1 calc PR C 2
H81F H 0.2424 -0.4040 0.0750 0.371 Uiso 0.50 1 calc PR C 2
O49 O 0.8930(3) 0.2505(3) 0.13323(15) 0.0579(14) Uani 1 1 d . B .
O50 O 0.9142(3) 0.1993(2) 0.06626(14) 0.0467(11) Uani 1 1 d . . .
C82 C 0.9371(4) 0.2225(4) 0.1064(2) 0.0516(19) Uani 1 1 d DU . .
C83A C 1.0251(9) 0.2105(10) 0.1253(5) 0.038(4) Uiso 0.50 1 d PDU B 1
C84A C 1.0732(12) 0.1787(11) 0.0911(6) 0.067(5) Uiso 0.50 1 d PU B 1
H84A H 1.0942 0.2167 0.0688 0.101 Uiso 0.50 1 calc PR B 1
H84B H 1.0340 0.1319 0.0762 0.101 Uiso 0.50 1 calc PR B 1
H84C H 1.1226 0.1669 0.1061 0.101 Uiso 0.50 1 calc PR B 1
C85A C 1.0020(12) 0.1429(10) 0.1565(6) 0.057(4) Uiso 0.50 1 d PU B 1
H85A H 1.0555 0.1363 0.1702 0.086 Uiso 0.50 1 calc PR B 1
H85B H 0.9699 0.0959 0.1390 0.086 Uiso 0.50 1 calc PR B 1
H85C H 0.9660 0.1536 0.1801 0.086 Uiso 0.50 1 calc PR B 1
C86A C 1.0594(17) 0.2714(13) 0.1668(7) 0.136(10) Uiso 0.50 1 d PDU B 1
H86A H 1.0744 0.3234 0.1560 0.204 Uiso 0.50 1 calc PR B 1
H86B H 1.1110 0.2628 0.1816 0.204 Uiso 0.50 1 calc PR B 1
H86C H 1.0139 0.2655 0.1883 0.204 Uiso 0.50 1 calc PR B 1
C83B C 1.0262(11) 0.2345(12) 0.1266(7) 0.068(7) Uiso 0.50 1 d PDU B 2
C84B C 1.0875(14) 0.2141(12) 0.0885(7) 0.096(8) Uiso 0.50 1 d PDU B 2
H84D H 1.0511 0.1777 0.0655 0.144 Uiso 0.50 1 calc PR B 2
H84E H 1.1293 0.1913 0.1027 0.144 Uiso 0.50 1 calc PR B 2
H84F H 1.1188 0.2611 0.0745 0.144 Uiso 0.50 1 calc PR B 2
C85B C 1.014(3) 0.1657(15) 0.1497(11) 0.23(2) Uiso 0.50 1 d PDU B 2
H85D H 0.9720 0.1234 0.1325 0.342 Uiso 0.50 1 calc PR B 2
H85E H 0.9933 0.1724 0.1795 0.342 Uiso 0.50 1 calc PR B 2
H85F H 1.0700 0.1541 0.1530 0.342 Uiso 0.50 1 calc PR B 2
C86B C 1.0787(11) 0.2946(9) 0.1457(5) 0.062(4) Uiso 0.50 1 d PDU B 2
H86D H 1.1354 0.2861 0.1515 0.093 Uiso 0.50 1 calc PR B 2
H86E H 1.0561 0.3064 0.1743 0.093 Uiso 0.50 1 calc PR B 2
H86F H 1.0850 0.3376 0.1262 0.093 Uiso 0.50 1 calc PR B 2
O51 O 0.3353(3) 0.0979(2) 0.11908(14) 0.0420(11) Uani 1 1 d . . .
O52 O 0.4672(3) 0.1823(2) 0.12799(14) 0.0462(11) Uani 1 1 d . . .
C87 C 0.3875(4) 0.1594(4) 0.1357(2) 0.0388(15) Uani 1 1 d . D .
C88 C 0.3527(4) 0.2123(4) 0.1655(2) 0.0542(19) Uani 1 1 d . . .
C89A C 0.2641(11) 0.1598(10) 0.1839(6) 0.048(5) Uiso 0.50 1 d P D 1
H89A H 0.2406 0.1906 0.2046 0.071 Uiso 0.50 1 calc PR D 1
H89B H 0.2756 0.1174 0.1996 0.071 Uiso 0.50 1 calc PR D 1
H89C H 0.2219 0.1391 0.1586 0.071 Uiso 0.50 1 calc PR D 1
C90A C 0.4162(12) 0.2536(10) 0.2026(6) 0.065(6) Uiso 0.50 1 d P D 1
H90A H 0.3892 0.2842 0.2216 0.098 Uiso 0.50 1 calc PR D 1
H90B H 0.4675 0.2874 0.1898 0.098 Uiso 0.50 1 calc PR D 1
H90C H 0.4334 0.2163 0.2207 0.098 Uiso 0.50 1 calc PR D 1
C91A C 0.3414(15) 0.2798(13) 0.1324(7) 0.074(7) Uiso 0.50 1 d P D 1
H91A H 0.3175 0.3155 0.1491 0.111 Uiso 0.50 1 calc PR D 1
H91B H 0.3018 0.2561 0.1065 0.111 Uiso 0.50 1 calc PR D 1
H91C H 0.3981 0.3076 0.1219 0.111 Uiso 0.50 1 calc PR D 1
C89B C 0.2626(11) 0.1808(10) 0.1766(6) 0.048(5) Uiso 0.50 1 d P D 2
H89D H 0.2471 0.2168 0.1976 0.072 Uiso 0.50 1 calc PR D 2
H89E H 0.2552 0.1319 0.1906 0.072 Uiso 0.50 1 calc PR D 2
H89F H 0.2248 0.1727 0.1491 0.072 Uiso 0.50 1 calc PR D 2
C90B C 0.4111(11) 0.2240(10) 0.2108(5) 0.055(5) Uiso 0.50 1 d P D 2
H90D H 0.4725 0.2392 0.2040 0.083 Uiso 0.50 1 calc PR D 2
H90E H 0.3972 0.1760 0.2263 0.083 Uiso 0.50 1 calc PR D 2
H90F H 0.3996 0.2642 0.2301 0.083 Uiso 0.50 1 calc PR D 2
C91B C 0.3591(14) 0.2829(13) 0.1462(7) 0.069(6) Uiso 0.50 1 d P D 2
H91D H 0.4200 0.3089 0.1411 0.104 Uiso 0.50 1 calc PR D 2
H91E H 0.3368 0.3152 0.1666 0.104 Uiso 0.50 1 calc PR D 2
H91F H 0.3249 0.2737 0.1175 0.104 Uiso 0.50 1 calc PR D 2
O53 O 0.5876(3) -0.1452(2) 0.04342(14) 0.0410(10) Uani 1 1 d . . .
O54 O 0.6059(3) -0.1800(2) 0.11153(14) 0.0504(12) Uani 1 1 d . . .
C92 C 0.6122(4) -0.1880(4) 0.0695(2) 0.0431(16) Uani 1 1 d . . .
C93 C 0.6537(5) -0.2466(4) 0.0523(2) 0.0527(18) Uani 1 1 d . . .
C94 C 0.7400(6) -0.2315(6) 0.0775(4) 0.119(4) Uani 1 1 d . . .
H94A H 0.7695 -0.2681 0.0665 0.179 Uiso 1 1 calc R . .
H94B H 0.7313 -0.2372 0.1096 0.179 Uiso 1 1 calc R . .
H94C H 0.7757 -0.1792 0.0728 0.179 Uiso 1 1 calc R . .
C95 C 0.5948(6) -0.3257(5) 0.0625(3) 0.098(3) Uani 1 1 d . . .
H95A H 0.6197 -0.3653 0.0511 0.148 Uiso 1 1 calc R . .
H95B H 0.5371 -0.3336 0.0479 0.148 Uiso 1 1 calc R . .
H95C H 0.5900 -0.3288 0.0951 0.148 Uiso 1 1 calc R . .
C96 C 0.6663(7) -0.2411(5) 0.0016(3) 0.108(4) Uani 1 1 d . . .
H96A H 0.6935 -0.2797 -0.0088 0.163 Uiso 1 1 calc R . .
H96B H 0.7036 -0.1899 -0.0043 0.163 Uiso 1 1 calc R . .
H96C H 0.6097 -0.2501 -0.0146 0.163 Uiso 1 1 calc R . .
O55 O 0.2560(2) -0.0583(2) -0.00552(13) 0.0348(10) Uani 1 1 d . . .
O56 O 0.2579(2) 0.0536(2) 0.02418(13) 0.0386(10) Uani 1 1 d . . .
C97 C 0.2260(4) -0.0012(4) -0.0032(2) 0.0368(15) Uani 1 1 d . . .
C98 C 0.1525(4) 0.0000(4) -0.0346(2) 0.0520(18) Uani 1 1 d . . .
H98A H 0.1235 0.0362 -0.0226 0.078 Uiso 1 1 calc R . .
H98B H 0.1110 -0.0514 -0.0381 0.078 Uiso 1 1 calc R . .
H98C H 0.1746 0.0160 -0.0639 0.078 Uiso 1 1 calc R . .
O57 O 0.6427(2) 0.1986(2) 0.01517(12) 0.0321(9) Uani 1 1 d . . .
O58 O 0.5405(3) 0.2439(2) 0.04062(14) 0.0401(10) Uani 1 1 d . . .
C99 C 0.6040(4) 0.2509(3) 0.01591(19) 0.0336(14) Uani 1 1 d . . .
C100 C 0.6337(4) 0.3168(4) -0.0116(2) 0.0507(18) Uani 1 1 d . . .
H10Y H 0.6056 0.3557 -0.0030 0.076 Uiso 1 1 calc R . .
H10Z H 0.6186 0.3005 -0.0434 0.076 Uiso 1 1 calc R . .
H10E H 0.6968 0.3384 -0.0071 0.076 Uiso 1 1 calc R . .
N7 N 0.4145(3) -0.1915(3) 0.14640(18) 0.0422(13) Uani 1 1 d . . .
O59 O 0.4135(3) -0.1878(2) 0.10338(13) 0.0410(10) Uani 1 1 d . . .
O60 O 0.4719(3) -0.1389(2) 0.16887(14) 0.0435(11) Uani 1 1 d . . .
O61 O 0.3640(3) -0.2442(3) 0.16431(16) 0.0623(14) Uani 1 1 d . . .
N8 N 0.7066(4) -0.0114(3) 0.1570(2) 0.0618(18) Uani 1 1 d . . .
O62 O 0.7027(3) -0.0058(3) 0.11456(15) 0.0500(12) Uani 1 1 d . . .
O63 O 0.6347(3) -0.0408(2) 0.17437(15) 0.0508(12) Uani 1 1 d . . .
O64 O 0.7747(3) 0.0098(3) 0.17979(19) 0.088(2) Uani 1 1 d . . .
N101 N 0.6644(10) 0.8242(9) 0.2758(5) 0.035(4) Uani 0.50 1 d P E 1
H10T H 0.6407 0.7886 0.2967 0.043 Uiso 0.50 1 calc PR E 1
C101 C 0.5949(10) 0.8173(9) 0.2396(6) 0.040(4) Uani 0.50 1 d P E 1
H10F H 0.6176 0.8556 0.2172 0.048 Uiso 0.50 1 calc PR E 1
H10G H 0.5451 0.8297 0.2530 0.048 Uiso 0.50 1 calc PR E 1
C102 C 0.5625(10) 0.7379(8) 0.2155(4) 0.045(4) Uani 0.50 1 d P E 1
H10H H 0.5617 0.6985 0.2374 0.054 Uiso 0.50 1 calc PR E 1
H10I H 0.5022 0.7295 0.2033 0.054 Uiso 0.50 1 calc PR E 1
O101 O 0.6155(8) 0.7287(6) 0.1795(3) 0.057(3) Uani 0.50 1 d P E 1
H101 H 0.6155 0.7614 0.1605 0.085 Uiso 0.50 1 calc PR E 1
C103 C 0.7428(9) 0.8056(9) 0.2599(5) 0.041(4) Uani 0.50 1 d P E 1
H10J H 0.7916 0.8531 0.2589 0.049 Uiso 0.50 1 calc PR E 1
H10K H 0.7303 0.7807 0.2293 0.049 Uiso 0.50 1 calc PR E 1
C104 C 0.7671(11) 0.7510(15) 0.2929(7) 0.045(5) Uani 0.50 1 d P E 1
H10L H 0.8224 0.7419 0.2849 0.054 Uiso 0.50 1 calc PR E 1
H10M H 0.7745 0.7741 0.3239 0.054 Uiso 0.50 1 calc PR E 1
O102 O 0.6973(8) 0.6789(11) 0.2898(6) 0.044(4) Uani 0.50 1 d P E 1
H102 H 0.6511 0.6868 0.2977 0.065 Uiso 0.50 1 calc PR E 1
C105 C 0.6888(8) 0.9027(7) 0.3004(4) 0.041(3) Uani 0.50 1 d PD E 1
H10N H 0.6348 0.9108 0.3114 0.049 Uiso 0.50 1 calc PR E 1
H10O H 0.7106 0.9414 0.2781 0.049 Uiso 0.50 1 calc PR E 1
C106 C 0.7572(10) 0.9197(9) 0.3410(5) 0.052(5) Uani 0.50 1 d PD E 1
H10P H 0.8133 0.9162 0.3303 0.063 Uiso 0.50 1 calc PR E 1
H10Q H 0.7379 0.8801 0.3632 0.063 Uiso 0.50 1 calc PR E 1
N111 N 0.6994(9) 0.8297(9) 0.2927(5) 0.040(4) Uani 0.50 1 d P E 2
H11M H 0.6665 0.7825 0.3020 0.049 Uiso 0.50 1 calc PR E 2
C111 C 0.6472(13) 0.8483(11) 0.2552(6) 0.051(4) Uani 0.50 1 d P E 2
H11W H 0.6822 0.8947 0.2412 0.061 Uiso 0.50 1 calc PR E 2
H11X H 0.5954 0.8594 0.2670 0.061 Uiso 0.50 1 calc PR E 2
C112 C 0.6185(12) 0.7820(12) 0.2198(6) 0.063(5) Uani 0.50 1 d P E 2
H11Y H 0.6041 0.7331 0.2352 0.076 Uiso 0.50 1 calc PR E 2
H11Z H 0.5650 0.7848 0.2034 0.076 Uiso 0.50 1 calc PR E 2
O111 O 0.6830(9) 0.7810(8) 0.1878(4) 0.088(4) Uani 0.50 1 d P E 2
H111 H 0.6960 0.8224 0.1747 0.133 Uiso 0.50 1 calc PR E 2
C113 C 0.7844(10) 0.8188(11) 0.2806(6) 0.053(4) Uani 0.50 1 d P E 2
H11E H 0.8311 0.8675 0.2871 0.064 Uiso 0.50 1 calc PR E 2
H11F H 0.7822 0.8054 0.2480 0.064 Uiso 0.50 1 calc PR E 2
C114 C 0.8051(11) 0.7560(11) 0.3067(6) 0.041(4) Uani 0.50 1 d P E 2
H11G H 0.8627 0.7512 0.2994 0.049 Uiso 0.50 1 calc PR E 2
H11H H 0.8056 0.7675 0.3394 0.049 Uiso 0.50 1 calc PR E 2
O112 O 0.7391(9) 0.6879(11) 0.2935(6) 0.044(4) Uani 0.50 1 d PD E 2
H112 H 0.720(9) 0.656(6) 0.316(3) 0.066 Uiso 0.50 1 d PD F 2
C115 C 0.7139(11) 0.8855(8) 0.3343(5) 0.045(4) Uani 0.50 1 d P E 2
H11I H 0.6587 0.8754 0.3497 0.054 Uiso 0.50 1 calc PR E 2
H11J H 0.7574 0.8744 0.3553 0.054 Uiso 0.50 1 calc PR E 2
C116 C 0.7425(10) 0.9647(9) 0.3253(6) 0.062(5) Uani 0.50 1 d P E 2
H11K H 0.7897 0.9744 0.3042 0.074 Uiso 0.50 1 calc PR E 2
H11L H 0.6940 0.9810 0.3118 0.074 Uiso 0.50 1 calc PR E 2
C107 C 0.7720(5) 1.0043(5) 0.3659(3) 0.076(3) Uani 1 1 d D . .
H10R H 0.7816 1.0448 0.3439 0.091 Uiso 1 1 calc R E 1
H10S H 0.7221 1.0058 0.3838 0.091 Uiso 1 1 calc R E 1
C108 C 0.8523(6) 1.0124(4) 0.3954(3) 0.082(3) Uani 1 1 d . E .
H10U H 0.8680 1.0618 0.4126 0.123 Uiso 1 1 calc R . .
H10V H 0.9001 1.0099 0.3768 0.123 Uiso 1 1 calc R . .
H10W H 0.8411 0.9708 0.4162 0.123 Uiso 1 1 calc R . .
N201 N 0.8148(10) 0.6083(9) 0.1196(5) 0.137(6) Uiso 0.62 1 d PDU G 3
C201 C 0.7691(10) 0.6069(9) 0.1509(5) 0.088(4) Uiso 0.62 1 d PDU G 3
C202 C 0.7097(8) 0.6035(7) 0.1864(4) 0.127(4) Uani 1 1 d DU . .
C211 C 0.6189(16) 0.5413(16) 0.1831(11) 0.138(11) Uiso 0.38 1 d PDU G 4
N211 N 0.5467(17) 0.4940(16) 0.1730(10) 0.172(12) Uiso 0.38 1 d PDU G 4
N301 N 0.4342(19) 0.5915(15) 0.1341(10) 0.238(13) Uiso 0.50 1 d PDU H 3
C301 C 0.3911(18) 0.5352(16) 0.1132(9) 0.159(10) Uiso 0.50 1 d PDU H 3
C302 C 0.3175(18) 0.4596(15) 0.1069(10) 0.176(11) Uiso 0.50 1 d PDU H 3
N311 N 0.7356(14) 0.5487(14) -0.0029(8) 0.204(11) Uiso 0.50 1 d PDU I 4
C311 C 0.8164(12) 0.5972(10) 0.0040(6) 0.085(5) Uiso 0.50 1 d PDU I 4
C312 C 0.8502(15) 0.6057(14) 0.0549(7) 0.155(10) Uiso 0.50 1 d PDU I 4
O401 O 0.4956(10) 0.4239(8) 0.0583(5) 0.163(5) Uiso 0.62 1 d PU J 3
O402 O 0.5414(18) 0.4651(15) 0.0920(10) 0.193(10) Uiso 0.38 1 d PU K 4

loop_
_atom_site_aniso_label
_atom_site_aniso_U_11
_atom_site_aniso_U_22
_atom_site_aniso_U_33
_atom_site_aniso_U_23
_atom_site_aniso_U_13
_atom_site_aniso_U_12
Gd1 0.01953(13) 0.01964(14) 0.02327(14) -0.00122(11) 0.00100(11) 0.00558(11)
Gd2 0.02018(13) 0.01874(14) 0.02450(14) 0.00144(11) 0.00093(11) 0.00695(11)
Gd3 0.02248(14) 0.02030(14) 0.02337(14) 0.00320(11) 0.00479(11) 0.00606(11)
Gd4 0.02220(14) 0.02248(14) 0.02463(15) 0.00074(11) 0.00022(11) 0.00648(11)
Fe1 0.0199(5) 0.0193(6) 0.0219(6) 0.0012(4) 0.0014(4) 0.0056(4)
Fe2 0.0225(4) 0.0255(4) 0.0269(4) -0.0029(3) 0.0014(3) 0.0065(3)
Fe3 0.0255(4) 0.0258(4) 0.0360(5) 0.0042(4) -0.0023(4) 0.0090(3)
O1 0.0187(19) 0.022(2) 0.022(2) 0.0017(15) 0.0052(15) 0.0041(15)
O2 0.021(2) 0.022(2) 0.018(2) 0.0015(15) 0.0014(15) 0.0039(15)
O3 0.0171(19) 0.0193(18) 0.0180(19) 0.0011(14) -0.0012(14) 0.0082(15)
O4 0.026(2) 0.0131(18) 0.026(2) 0.0023(16) -0.0025(16) 0.0053(16)
O5 0.022(2) 0.026(2) 0.023(2) -0.0009(17) 0.0037(16) 0.0050(16)
O6 0.024(2) 0.029(2) 0.021(2) 0.0027(16) 0.0005(15) 0.0090(17)
N1 0.024(3) 0.028(3) 0.031(3) -0.002(2) 0.002(2) 0.006(2)
C1 0.030(3) 0.032(3) 0.030(3) -0.011(3) 0.001(2) 0.010(3)
C2 0.026(3) 0.050(4) 0.031(3) -0.017(3) -0.002(3) 0.012(3)
O7 0.022(2) 0.029(2) 0.027(2) -0.0059(16) 0.0018(16) 0.0077(16)
C3 0.034(3) 0.036(4) 0.029(3) -0.005(3) 0.001(3) 0.009(3)
C4 0.034(3) 0.036(3) 0.026(3) 0.003(3) -0.001(3) 0.009(3)
O8 0.030(2) 0.029(2) 0.021(2) 0.0001(16) -0.0032(16) 0.0081(17)
C5 0.025(3) 0.034(3) 0.037(4) -0.005(3) 0.002(3) 0.003(3)
C6 0.037(4) 0.032(3) 0.034(3) -0.007(3) 0.001(3) 0.006(3)
C7 0.033(4) 0.036(4) 0.045(4) -0.002(3) 0.000(3) -0.002(3)
C8 0.049(4) 0.048(4) 0.053(5) -0.005(3) -0.008(3) -0.003(3)
N2 0.025(3) 0.033(3) 0.049(3) 0.009(2) -0.005(2) 0.011(2)
C10 0.040(4) 0.051(4) 0.057(5) -0.005(3) 0.000(3) 0.027(3)
O9 0.024(2) 0.029(2) 0.036(2) 0.0029(17) 0.0043(17) 0.0144(17)
C12 0.024(3) 0.037(4) 0.075(5) -0.002(3) -0.010(3) 0.011(3)
O10 0.020(2) 0.032(2) 0.047(3) 0.0040(19) -0.0022(18) 0.0100(17)
C14 0.048(5) 0.063(5) 0.117(8) 0.040(5) 0.001(5) 0.029(4)
O11 0.023(2) 0.032(2) 0.031(2) 0.0003(17) -0.0030(17) 0.0056(17)
O12 0.027(2) 0.025(2) 0.031(2) 0.0022(17) 0.0035(17) 0.0032(17)
C17 0.029(3) 0.024(3) 0.031(3) 0.003(2) 0.007(3) 0.004(2)
C18 0.035(4) 0.026(3) 0.045(4) 0.003(3) 0.005(3) 0.005(3)
C19 0.043(4) 0.048(4) 0.070(5) 0.023(4) 0.003(4) 0.003(3)
C20 0.052(4) 0.034(4) 0.069(5) 0.016(3) -0.011(4) 0.008(3)
C21 0.090(6) 0.022(4) 0.069(5) 0.000(3) -0.003(4) 0.022(4)
O13 0.023(2) 0.028(2) 0.032(2) -0.0033(17) 0.0028(16) 0.0063(16)
O14 0.024(2) 0.025(2) 0.036(2) 0.0015(17) 0.0018(17) 0.0076(17)
C22 0.032(3) 0.030(3) 0.021(3) -0.004(2) 0.001(2) 0.010(3)
C23 0.024(3) 0.031(3) 0.046(4) -0.002(3) 0.008(3) 0.005(3)
C24 0.027(4) 0.053(4) 0.069(5) 0.001(4) 0.013(3) 0.014(3)
C25 0.029(4) 0.066(5) 0.064(5) -0.013(4) 0.005(3) 0.012(3)
C26 0.037(4) 0.049(4) 0.070(5) 0.000(4) 0.023(4) 0.012(3)
O15 0.027(2) 0.025(2) 0.040(2) 0.0084(17) 0.0002(18) 0.0060(17)
O16 0.025(2) 0.031(2) 0.031(2) 0.0127(18) 0.0033(17) 0.0091(17)
C27 0.031(3) 0.025(3) 0.035(3) 0.003(3) 0.008(3) 0.011(3)
C28 0.029(3) 0.022(3) 0.045(4) 0.008(3) 0.000(3) 0.010(2)
C29 0.034(4) 0.028(3) 0.056(4) 0.002(3) -0.003(3) 0.006(3)
C30 0.065(5) 0.057(5) 0.044(4) 0.025(4) -0.008(4) -0.015(4)
C31 0.040(4) 0.025(4) 0.105(6) 0.018(4) 0.009(4) 0.010(3)
O17 0.049(3) 0.036(2) 0.037(3) 0.006(2) -0.010(2) 0.012(2)
O18 0.045(3) 0.030(2) 0.026(2) 0.0056(18) -0.0044(18) 0.0094(19)
C32 0.038(4) 0.044(4) 0.032(4) 0.006(3) -0.011(3) 0.004(3)
C33 0.076(5) 0.051(4) 0.033(4) 0.002(3) -0.007(4) 0.011(4)
C34 0.090(6) 0.073(5) 0.026(4) 0.010(4) 0.000(4) 0.021(5)
C35 0.201(11) 0.090(7) 0.041(5) 0.001(5) -0.040(6) 0.083(7)
C36 0.121(8) 0.105(8) 0.056(6) 0.034(5) 0.016(5) -0.024(6)
O19 0.029(2) 0.027(2) 0.035(2) -0.0029(17) -0.0018(18) 0.0104(17)
O20 0.025(2) 0.025(2) 0.038(2) -0.0039(17) 0.0001(17) 0.0088(16)
C37 0.024(3) 0.017(3) 0.032(3) 0.004(2) 0.007(2) 0.004(2)
C38 0.027(3) 0.028(3) 0.034(3) -0.005(3) 0.001(2) 0.014(2)
C39 0.036(4) 0.055(4) 0.064(5) -0.033(4) 0.007(3) 0.012(3)
C40 0.041(4) 0.028(3) 0.036(4) -0.006(3) 0.006(3) 0.010(3)
C41 0.095(6) 0.032(4) 0.050(5) -0.010(3) -0.008(4) 0.035(4)
O21 0.030(2) 0.025(2) 0.031(2) 0.0036(17) 0.0124(17) 0.0054(17)
O22 0.039(2) 0.032(2) 0.028(2) 0.0055(17) 0.0112(18) 0.0150(18)
C42 0.021(3) 0.024(3) 0.028(3) 0.000(2) 0.000(2) 0.005(2)
C43 0.034(3) 0.032(3) 0.028(3) 0.000(3) 0.009(3) 0.011(3)
C44 0.048(4) 0.037(4) 0.036(4) -0.004(3) 0.007(3) 0.021(3)
C45 0.046(4) 0.042(4) 0.097(6) 0.002(4) 0.032(4) 0.014(3)
C46 0.097(6) 0.055(5) 0.026(4) 0.000(3) 0.006(4) 0.038(4)
O23 0.0209(19) 0.027(2) 0.023(2) -0.0028(16) 0.0019(15) 0.0043(16)
O24 0.026(2) 0.028(2) 0.032(2) 0.0001(17) 0.0051(17) 0.0081(17)
C47 0.020(3) 0.026(3) 0.026(3) -0.002(2) 0.000(2) 0.001(2)
C48 0.050(4) 0.046(4) 0.026(3) 0.004(3) 0.008(3) 0.012(3)
O25 0.024(2) 0.027(2) 0.023(2) 0.0001(16) 0.0027(16) 0.0104(16)
O26 0.028(2) 0.025(2) 0.030(2) 0.0028(17) 0.0056(17) 0.0073(16)
C49 0.028(3) 0.023(3) 0.024(3) -0.001(2) 0.000(2) 0.015(2)
C50 0.028(3) 0.029(3) 0.050(4) -0.006(3) 0.010(3) 0.010(3)
N3 0.040(3) 0.049(4) 0.040(3) 0.000(3) 0.007(3) -0.002(3)
O27 0.024(2) 0.035(2) 0.037(2) 0.0073(19) 0.0024(18) 0.0007(18)
O28 0.038(3) 0.031(2) 0.042(3) 0.007(2) 0.004(2) 0.0025(19)
O29 0.034(3) 0.079(4) 0.080(4) 0.015(3) -0.002(3) -0.020(3)
N4 0.032(3) 0.054(4) 0.049(4) 0.030(3) 0.008(3) 0.014(3)
O30 0.029(2) 0.040(2) 0.035(2) 0.0179(19) 0.0045(18) 0.0065(19)
O31 0.034(2) 0.036(2) 0.049(3) 0.015(2) 0.007(2) 0.011(2)
O32 0.070(4) 0.097(4) 0.053(3) 0.048(3) -0.015(3) 0.001(3)
Gd5 0.02566(15) 0.03646(17) 0.02636(16) 0.00447(13) 0.00382(12) 0.00512(13)
Gd6 0.02906(16) 0.03227(16) 0.02403(15) 0.00294(12) 0.00146(12) 0.00247(12)
Gd7 0.03090(16) 0.03503(17) 0.02571(16) 0.00831(13) -0.00023(12) 0.00563(13)
Gd8 0.02846(16) 0.03770(18) 0.02628(16) 0.00531(13) 0.00017(12) 0.00050(13)
Fe4 0.0248(6) 0.0334(7) 0.0227(6) 0.0044(5) 0.0011(5) 0.0038(5)
Fe5 0.0308(5) 0.0474(6) 0.0359(5) 0.0045(4) 0.0096(4) 0.0028(4)
Fe6 0.0399(6) 0.0504(6) 0.0282(5) 0.0031(4) -0.0011(4) -0.0088(4)
O33 0.032(2) 0.035(2) 0.024(2) 0.0024(18) 0.0002(17) 0.0076(18)
O34 0.022(2) 0.029(2) 0.025(2) 0.0027(17) 0.0013(17) -0.0018(16)
O35 0.0176(19) 0.041(2) 0.023(2) 0.0071(17) 0.0017(16) 0.0025(17)
O36 0.034(2) 0.033(2) 0.020(2) 0.0075(18) 0.0019(18) 0.0019(17)
O37 0.027(2) 0.038(2) 0.029(2) 0.0085(18) 0.0008(17) 0.0074(18)
O38 0.031(2) 0.032(2) 0.030(2) 0.0043(19) -0.0001(18) -0.0014(19)
N5 0.038(3) 0.064(4) 0.051(4) 0.002(3) 0.013(3) 0.004(3)
C51 0.040(4) 0.086(6) 0.074(6) 0.004(5) 0.011(4) 0.021(4)
C52 0.040(4) 0.056(4) 0.054(4) 0.007(4) 0.005(3) 0.021(3)
O39 0.031(2) 0.045(3) 0.044(3) 0.007(2) 0.0092(19) 0.0103(19)
C53 0.037(5) 0.111(7) 0.085(7) -0.018(6) 0.008(4) 0.006(4)
C54 0.032(4) 0.078(5) 0.066(5) -0.016(4) 0.002(4) 0.012(4)
O40 0.029(2) 0.063(3) 0.035(2) 0.005(2) 0.0002(19) 0.007(2)
C55 0.062(5) 0.066(5) 0.064(5) 0.001(4) 0.036(4) 0.009(4)
C56 0.059(5) 0.071(6) 0.085(6) 0.011(5) 0.042(5) 0.014(4)
C57 0.102(7) 0.066(6) 0.112(8) 0.021(6) 0.069(6) 0.020(5)
C58 0.118(8) 0.088(7) 0.101(8) 0.031(6) 0.070(6) 0.034(6)
C59 0.090(7) 0.079(7) 0.111(8) -0.039(6) 0.014(6) -0.015(5)
C60 0.075(5) 0.037(4) 0.047(4) 0.002(3) -0.008(4) 0.006(4)
O41 0.048(3) 0.034(2) 0.037(3) -0.001(2) 0.004(2) -0.001(2)
O42 0.046(3) 0.034(2) 0.027(2) 0.0048(18) 0.0046(19) -0.0078(19)
O43 0.037(3) 0.047(3) 0.031(2) 0.005(2) 0.0117(19) 0.003(2)
O44 0.036(2) 0.043(3) 0.027(2) 0.0081(19) 0.0115(18) 0.0090(19)
C67 0.043(4) 0.040(4) 0.044(4) 0.010(3) 0.013(3) 0.018(3)
C68 0.039(4) 0.052(4) 0.024(3) 0.005(3) 0.008(3) 0.009(3)
C69 0.048(4) 0.064(5) 0.030(4) 0.001(3) 0.005(3) 0.004(3)
C70 0.062(5) 0.085(6) 0.038(4) -0.006(4) 0.011(4) 0.025(4)
C71 0.062(5) 0.056(5) 0.039(4) 0.013(3) 0.006(3) 0.011(4)
O45 0.045(3) 0.056(3) 0.027(2) 0.005(2) -0.003(2) -0.010(2)
O46 0.040(2) 0.042(3) 0.025(2) 0.0021(19) -0.0007(19) -0.002(2)
C72 0.044(4) 0.048(4) 0.026(3) 0.002(3) -0.001(3) 0.000(3)
C73 0.054(4) 0.056(4) 0.025(3) 0.006(3) -0.001(3) -0.005(3)
O47 0.050(3) 0.049(3) 0.031(2) 0.000(2) 0.007(2) -0.002(2)
O48 0.045(3) 0.040(3) 0.032(2) 0.003(2) 0.005(2) -0.005(2)
C77 0.045(4) 0.040(4) 0.041(4) 0.012(3) 0.000(3) -0.010(3)
C78 0.088(6) 0.048(5) 0.039(4) 0.007(4) 0.011(4) -0.004(4)
O49 0.034(3) 0.084(4) 0.038(3) 0.004(3) -0.004(2) -0.008(2)
O50 0.032(2) 0.059(3) 0.041(3) 0.009(2) -0.005(2) 0.001(2)
C82 0.031(4) 0.073(5) 0.037(4) 0.016(4) -0.007(3) -0.006(3)
O51 0.036(2) 0.050(3) 0.041(3) -0.002(2) 0.003(2) 0.013(2)
O52 0.045(3) 0.045(3) 0.045(3) -0.001(2) 0.014(2) 0.006(2)
C87 0.048(4) 0.039(4) 0.030(4) 0.000(3) 0.005(3) 0.013(3)
C88 0.048(4) 0.061(5) 0.049(4) -0.011(4) 0.011(3) 0.011(4)
O53 0.044(3) 0.048(3) 0.036(3) 0.015(2) 0.004(2) 0.021(2)
O54 0.068(3) 0.059(3) 0.030(3) 0.013(2) 0.006(2) 0.027(3)
C92 0.043(4) 0.042(4) 0.044(4) 0.004(3) 0.001(3) 0.012(3)
C93 0.052(5) 0.054(5) 0.054(5) 0.008(4) 0.005(4) 0.017(4)
C94 0.062(6) 0.138(9) 0.164(11) -0.033(8) -0.013(7) 0.048(6)
C95 0.093(7) 0.084(7) 0.115(9) -0.003(6) 0.012(6) 0.022(6)
C96 0.147(10) 0.111(8) 0.102(8) 0.006(6) 0.037(7) 0.087(7)
O55 0.032(2) 0.038(2) 0.034(2) 0.0080(19) 0.0049(18) 0.0083(19)
O56 0.036(2) 0.044(3) 0.036(3) 0.003(2) -0.0005(19) 0.013(2)
C97 0.023(3) 0.041(4) 0.044(4) 0.008(3) 0.003(3) 0.005(3)
C98 0.042(4) 0.062(5) 0.052(5) 0.003(4) -0.007(3) 0.016(3)
O57 0.033(2) 0.032(2) 0.029(2) 0.0003(18) 0.0006(18) 0.0073(19)
O58 0.044(3) 0.036(2) 0.039(3) 0.004(2) 0.004(2) 0.011(2)
C99 0.034(4) 0.030(3) 0.028(3) 0.001(3) -0.003(3) -0.004(3)
C100 0.058(5) 0.044(4) 0.044(4) 0.007(3) 0.004(3) 0.005(3)
N7 0.045(3) 0.041(3) 0.040(3) 0.014(3) 0.004(3) 0.009(3)
O59 0.044(3) 0.046(3) 0.028(2) 0.012(2) 0.0026(19) 0.005(2)
O60 0.049(3) 0.049(3) 0.034(3) 0.012(2) 0.006(2) 0.016(2)
O61 0.057(3) 0.064(3) 0.060(3) 0.036(3) 0.017(3) 0.002(3)
N8 0.068(5) 0.050(4) 0.060(4) 0.012(3) -0.027(4) 0.008(3)
O62 0.036(3) 0.059(3) 0.043(3) 0.020(2) -0.010(2) -0.004(2)
O63 0.057(3) 0.045(3) 0.041(3) 0.007(2) -0.007(2) 0.002(2)
O64 0.064(4) 0.110(5) 0.076(4) 0.023(3) -0.041(3) 0.006(3)
N101 0.046(10) 0.039(8) 0.025(9) 0.013(7) -0.005(6) 0.018(8)
C101 0.038(9) 0.036(9) 0.037(9) 0.010(7) -0.005(7) -0.002(7)
C102 0.060(10) 0.043(9) 0.026(7) 0.011(6) -0.006(7) 0.003(7)
O101 0.089(8) 0.055(7) 0.032(6) 0.012(5) -0.001(6) 0.029(6)
C103 0.036(9) 0.052(9) 0.038(9) 0.021(7) 0.000(7) 0.016(7)
C104 0.028(10) 0.066(13) 0.052(13) 0.026(10) 0.016(8) 0.026(11)
O102 0.040(8) 0.055(8) 0.041(7) 0.014(6) 0.016(8) 0.019(9)
C105 0.041(8) 0.027(7) 0.049(9) 0.009(6) 0.005(7) 0.000(6)
C106 0.050(11) 0.039(11) 0.058(11) 0.012(9) -0.006(9) -0.003(8)
N111 0.047(10) 0.039(8) 0.041(10) 0.018(7) 0.023(7) 0.017(7)
C111 0.064(12) 0.071(14) 0.038(11) 0.015(9) 0.017(9) 0.045(11)
C112 0.070(13) 0.075(14) 0.054(12) 0.020(10) -0.006(10) 0.036(11)
O111 0.130(12) 0.117(11) 0.050(8) 0.010(7) 0.017(8) 0.084(10)
C113 0.049(11) 0.078(13) 0.057(12) 0.031(10) 0.028(8) 0.048(10)
C114 0.058(13) 0.035(9) 0.045(11) 0.018(8) 0.024(9) 0.031(11)
O112 0.055(10) 0.037(7) 0.039(7) 0.012(5) 0.015(9) 0.011(9)
C115 0.053(10) 0.040(10) 0.047(10) -0.007(8) 0.004(9) 0.024(8)
C116 0.048(10) 0.065(11) 0.081(13) 0.038(11) 0.018(9) 0.023(9)
C107 0.059(6) 0.085(7) 0.077(7) 0.033(5) 0.008(5) 0.004(5)
C108 0.109(8) 0.064(6) 0.056(5) 0.001(4) -0.004(5) 0.000(5)
C202 0.158(11) 0.131(9) 0.111(9) 0.016(7) 0.031(8) 0.066(8)

loop_
_atom_type_symbol
_atom_type_description
_atom_type_scat_dispersion_real
_atom_type_scat_dispersion_imag
_atom_type_scat_source
C C 0.0033 0.0016 'International Tables Vol C Tables 4.2.6.8 and 6.1.1.4'
H H 0.0000 0.0000 'International Tables Vol C Tables 4.2.6.8 and 6.1.1.4'
N N 0.0061 0.0033 'International Tables Vol C Tables 4.2.6.8 and 6.1.1.4'
O O 0.0106 0.0060 'International Tables Vol C Tables 4.2.6.8 and 6.1.1.4'
Fe Fe 0.3463 0.8444 'International Tables Vol C Tables 4.2.6.8 and 6.1.1.4'
Gd Gd -0.1653 3.9035 'International Tables Vol C Tables 4.2.6.8 and 6.1.1.4'

loop_
_geom_angle_atom_site_label_1
_geom_angle_atom_site_label_2
_geom_angle_atom_site_label_3
_geom_angle
_geom_angle_site_symmetry_1
_geom_angle_site_symmetry_3
_geom_angle_publ_flag
O19 Gd1 O7 80.39(12) . . ?
O19 Gd1 O12 81.86(12) . . ?
O7 Gd1 O12 72.33(12) . . ?
O19 Gd1 O1 86.97(12) . . ?
O7 Gd1 O1 144.96(12) . . ?
O12 Gd1 O1 138.06(12) . . ?
O19 Gd1 O3 142.09(12) . . ?
O7 Gd1 O3 136.61(11) . . ?
O12 Gd1 O3 99.98(12) . . ?
O1 Gd1 O3 66.29(11) . . ?
O19 Gd1 O4 78.68(12) . . ?
O7 Gd1 O4 138.93(11) . . ?
O12 Gd1 O4 70.01(11) . . ?
O1 Gd1 O4 68.17(11) . . ?
O3 Gd1 O4 66.89(11) . . ?
O19 Gd1 O24 77.32(12) . . ?
O7 Gd1 O24 70.89(12) . . ?
O12 Gd1 O24 140.10(12) . . ?
O1 Gd1 O24 74.50(11) . . ?
O3 Gd1 O24 117.31(11) . . ?
O4 Gd1 O24 136.23(12) . . ?
O19 Gd1 O5 143.97(12) . . ?
O7 Gd1 O5 67.63(11) . . ?
O12 Gd1 O5 73.19(12) . . ?
O1 Gd1 O5 128.86(11) . . ?
O3 Gd1 O5 69.29(11) . . ?
O4 Gd1 O5 115.00(12) . . ?
O24 Gd1 O5 105.89(12) . . ?
O19 Gd1 O23 127.14(12) . . ?
O7 Gd1 O23 77.85(11) . . ?
O12 Gd1 O23 133.63(11) . . ?
O1 Gd1 O23 84.32(11) . . ?
O3 Gd1 O23 78.39(11) . . ?
O4 Gd1 O23 141.96(10) . . ?
O24 Gd1 O23 50.12(11) . . ?
O5 Gd1 O23 62.84(11) . . ?
O20 Gd2 O9 80.88(12) . . ?
O20 Gd2 O16 82.75(13) . . ?
O9 Gd2 O16 72.26(12) . . ?
O20 Gd2 O1 85.70(12) . . ?
O9 Gd2 O1 144.54(12) . . ?
O16 Gd2 O1 138.28(11) . . ?
O20 Gd2 O2 141.02(12) . . ?
O9 Gd2 O2 137.17(12) . . ?
O16 Gd2 O2 99.48(12) . . ?
O1 Gd2 O2 66.72(11) . . ?
O20 Gd2 O4 77.62(12) . . ?
O9 Gd2 O4 138.49(11) . . ?
O16 Gd2 O4 70.13(11) . . ?
O1 Gd2 O4 68.25(11) . . ?
O2 Gd2 O4 67.02(11) . . ?
O20 Gd2 O6 144.32(12) . . ?
O9 Gd2 O6 67.12(12) . . ?
O16 Gd2 O6 73.06(12) . . ?
O1 Gd2 O6 129.66(11) . . ?
O2 Gd2 O6 70.26(11) . . ?
O4 Gd2 O6 116.34(11) . . ?
O20 Gd2 O26 76.86(12) . . ?
O9 Gd2 O26 70.09(12) . . ?
O16 Gd2 O26 139.39(12) . . ?
O1 Gd2 O26 74.95(11) . . ?
O2 Gd2 O26 118.41(11) . . ?
O4 Gd2 O26 136.28(12) . . ?
O6 Gd2 O26 105.03(11) . . ?
O20 Gd2 O25 126.49(11) . . ?
O9 Gd2 O25 77.97(11) . . ?
O16 Gd2 O25 133.80(11) . . ?
O1 Gd2 O25 84.16(11) . . ?
O2 Gd2 O25 79.31(11) . . ?
O4 Gd2 O25 142.60(10) . . ?
O6 Gd2 O25 63.03(11) . . ?
O26 Gd2 O25 49.77(11) . . ?
O4 Gd3 O3 69.92(11) . . ?
O4 Gd3 O21 144.04(12) . . ?
O3 Gd3 O21 80.06(11) . . ?
O4 Gd3 O2 69.74(11) . . ?
O3 Gd3 O2 66.24(11) . . ?
O21 Gd3 O2 80.47(12) . . ?
O4 Gd3 O27 101.86(12) . . ?
O3 Gd3 O27 69.73(12) . . ?
O21 Gd3 O27 85.17(12) . . ?
O2 Gd3 O27 135.35(12) . . ?
O4 Gd3 O22 162.94(12) . . ?
O3 Gd3 O22 125.31(12) . . ?
O21 Gd3 O22 52.82(12) . . ?
O2 Gd3 O22 121.42(12) . . ?
O27 Gd3 O22 79.25(12) . . ?
O4 Gd3 O30 99.11(12) . . ?
O3 Gd3 O30 133.72(12) . . ?
O21 Gd3 O30 87.38(13) . . ?
O2 Gd3 O30 67.81(11) . . ?
O27 Gd3 O30 153.45(12) . . ?
O22 Gd3 O30 75.95(12) . . ?
O4 Gd3 O28 91.39(12) . . ?
O3 Gd3 O28 112.76(12) . . ?
O21 Gd3 O28 118.91(13) . . ?
O2 Gd3 O28 160.52(12) . . ?
O27 Gd3 O28 51.39(13) . . ?
O22 Gd3 O28 75.90(13) . . ?
O30 Gd3 O28 112.31(13) . . ?
O4 Gd3 O31 90.61(12) . . ?
O3 Gd3 O31 160.27(12) . . ?
O21 Gd3 O31 119.31(13) . . ?
O2 Gd3 O31 110.84(12) . . ?
O27 Gd3 O31 113.07(13) . . ?
O22 Gd3 O31 73.58(12) . . ?
O30 Gd3 O31 50.35(12) . . ?
O28 Gd3 O31 62.98(13) . . ?
O8 Gd4 O10 129.07(12) . 2_666 ?
O8 Gd4 O18 74.43(12) . 2_666 ?
O10 Gd4 O18 76.48(13) 2_666 2_666 ?
O8 Gd4 O14 75.92(12) . . ?
O10 Gd4 O14 74.57(12) 2_666 . ?
O18 Gd4 O14 107.96(12) 2_666 . ?
O8 Gd4 O25 143.76(12) . 2_666 ?
O10 Gd4 O25 79.63(12) 2_666 2_666 ?
O18 Gd4 O25 140.46(12) 2_666 2_666 ?
O14 Gd4 O25 95.26(12) . 2_666 ?
O8 Gd4 O6 137.20(12) . 2_666 ?
O10 Gd4 O6 69.66(12) 2_666 2_666 ?
O18 Gd4 O6 74.66(12) 2_666 2_666 ?
O14 Gd4 O6 142.43(12) . 2_666 ?
O25 Gd4 O6 67.64(11) 2_666 2_666 ?
O8 Gd4 O5 69.22(12) . . ?
O10 Gd4 O5 138.24(13) 2_666 . ?
O18 Gd4 O5 141.33(12) 2_666 . ?
O14 Gd4 O5 75.76(12) . . ?
O25 Gd4 O5 74.54(11) 2_666 . ?
O6 Gd4 O5 126.26(12) 2_666 . ?
O8 Gd4 O23 78.20(12) . . ?
O10 Gd4 O23 144.53(12) 2_666 . ?
O18 Gd4 O23 93.46(12) 2_666 . ?
O14 Gd4 O23 140.14(11) . . ?
O25 Gd4 O23 88.05(11) 2_666 . ?
O6 Gd4 O23 74.89(11) 2_666 . ?
O5 Gd4 O23 66.90(11) . . ?
O2 Fe1 O2 180.0 . 2_666 ?
O2 Fe1 O3 82.98(13) . . ?
O2 Fe1 O3 97.01(13) 2_666 . ?
O2 Fe1 O3 97.02(13) . 2_666 ?
O2 Fe1 O3 82.98(13) 2_666 2_666 ?
O3 Fe1 O3 180.0 . 2_666 ?
O2 Fe1 O1 96.31(14) . 2_666 ?
O2 Fe1 O1 83.69(14) 2_666 2_666 ?
O3 Fe1 O1 96.48(13) . 2_666 ?
O3 Fe1 O1 83.51(13) 2_666 2_666 ?
O2 Fe1 O1 83.69(14) . . ?
O2 Fe1 O1 96.31(14) 2_666 . ?
O3 Fe1 O1 83.52(13) . . ?
O3 Fe1 O1 96.49(13) 2_666 . ?
O1 Fe1 O1 180.0 2_666 . ?
O7 Fe2 O8 94.76(15) . . ?
O7 Fe2 O13 174.51(15) . . ?
O8 Fe2 O13 89.33(15) . . ?
O7 Fe2 O11 89.56(15) . . ?
O8 Fe2 O11 173.20(15) . . ?
O13 Fe2 O11 86.04(15) . . ?
O7 Fe2 O5 86.96(14) . . ?
O8 Fe2 O5 85.14(14) . . ?
O13 Fe2 O5 97.05(14) . . ?
O11 Fe2 O5 100.35(15) . . ?
O7 Fe2 N1 81.41(15) . . ?
O8 Fe2 N1 80.78(15) . . ?
O13 Fe2 N1 95.66(15) . . ?
O11 Fe2 N1 94.71(16) . . ?
O5 Fe2 N1 160.88(16) . . ?
O9 Fe3 O10 95.13(15) . . ?
O9 Fe3 O17 174.78(16) . . ?
O10 Fe3 O17 89.95(16) . . ?
O9 Fe3 O15 88.98(15) . . ?
O10 Fe3 O15 173.25(15) . . ?
O17 Fe3 O15 85.85(16) . . ?
O9 Fe3 O6 85.42(14) . . ?
O10 Fe3 O6 85.90(14) . . ?
O17 Fe3 O6 96.16(16) . . ?
O15 Fe3 O6 99.79(15) . . ?
O9 Fe3 N2 81.93(17) . . ?
O10 Fe3 N2 81.26(16) . . ?
O17 Fe3 N2 97.69(18) . . ?
O15 Fe3 N2 94.06(16) . . ?
O6 Fe3 N2 161.05(17) . . ?
Fe1 O1 Gd2 102.77(14) . . ?
Fe1 O1 Gd1 103.03(13) . . ?
Gd2 O1 Gd1 108.61(13) . . ?
Fe1 O1 H1 113(4) . . ?
Gd2 O1 H1 113(4) . . ?
Gd1 O1 H1 116(4) . . ?
Fe1 O2 Gd3 103.91(14) . . ?
Fe1 O2 Gd2 103.51(14) . . ?
Gd3 O2 Gd2 106.52(12) . . ?
Fe1 O2 H2 119(4) . . ?
Gd3 O2 H2 120(4) . . ?
Gd2 O2 H2 102(4) . . ?
Fe1 O3 Gd3 104.58(13) . . ?
Fe1 O3 Gd1 103.99(14) . . ?
Gd3 O3 Gd1 106.21(12) . . ?
Fe1 O3 H3 115(4) . . ?
Gd3 O3 H3 123(4) . . ?
Gd1 O3 H3 102(4) . . ?
Gd3 O4 Gd1 108.43(13) . . ?
Gd3 O4 Gd2 108.88(13) . . ?
Gd1 O4 Gd2 106.74(13) . . ?
Gd3 O4 H4 114(4) . . ?
Gd1 O4 H4 111(4) . . ?
Gd2 O4 H4 107(4) . . ?
Fe2 O5 Gd4 98.48(14) . . ?
Fe2 O5 Gd1 97.82(14) . . ?
Gd4 O5 Gd1 117.88(14) . . ?
Fe2 O5 H5 108(4) . . ?
Gd4 O5 H5 119(4) . . ?
Gd1 O5 H5 112(4) . . ?
Fe3 O6 Gd4 98.48(14) . 2_666 ?
Fe3 O6 Gd2 98.59(14) . . ?
Gd4 O6 Gd2 117.80(14) 2_666 . ?
Fe3 O6 H6 119(4) . . ?
Gd4 O6 H6 108(4) 2_666 . ?
Gd2 O6 H6 114(4) . . ?
C5 N1 C1 113.6(4) . . ?
C5 N1 C3 111.5(4) . . ?
C1 N1 C3 112.9(4) . . ?
C5 N1 Fe2 110.7(3) . . ?
C1 N1 Fe2 102.0(3) . . ?
C3 N1 Fe2 105.4(3) . . ?
N1 C1 C2 109.4(4) . . ?
N1 C1 H1A 109.8 . . ?
C2 C1 H1A 109.8 . . ?
N1 C1 H1B 109.8 . . ?
C2 C1 H1B 109.8 . . ?
H1A C1 H1B 108.2 . . ?
O7 C2 C1 110.2(4) . . ?
O7 C2 H2A 109.6 . . ?
C1 C2 H2A 109.6 . . ?
O7 C2 H2B 109.6 . . ?
C1 C2 H2B 109.6 . . ?
H2A C2 H2B 108.1 . . ?
C2 O7 Fe2 118.1(3) . . ?
C2 O7 Gd1 136.7(3) . . ?
Fe2 O7 Gd1 105.21(15) . . ?
N1 C3 C4 109.6(5) . . ?
N1 C3 H3A 109.7 . . ?
C4 C3 H3A 109.7 . . ?
N1 C3 H3B 109.7 . . ?
C4 C3 H3B 109.7 . . ?
H3A C3 H3B 108.2 . . ?
O8 C4 C3 108.8(4) . . ?
O8 C4 H4A 109.9 . . ?
C3 C4 H4A 109.9 . . ?
O8 C4 H4B 109.9 . . ?
C3 C4 H4B 109.9 . . ?
H4A C4 H4B 108.3 . . ?
C4 O8 Fe2 111.5(3) . . ?
C4 O8 Gd4 135.3(3) . . ?
Fe2 O8 Gd4 104.43(15) . . ?
N1 C5 C6 116.2(5) . . ?
N1 C5 H5A 108.2 . . ?
C6 C5 H5A 108.2 . . ?
N1 C5 H5B 108.2 . . ?
C6 C5 H5B 108.2 . . ?
H5A C5 H5B 107.4 . . ?
C5 C6 C7 112.0(5) . . ?
C5 C6 H6A 109.2 . . ?
C7 C6 H6A 109.2 . . ?
C5 C6 H6B 109.2 . . ?
C7 C6 H6B 109.2 . . ?
H6A C6 H6B 107.9 . . ?
C8 C7 C6 112.0(5) . . ?
C8 C7 H7A 109.2 . . ?
C6 C7 H7A 109.2 . . ?
C8 C7 H7B 109.2 . . ?
C6 C7 H7B 109.2 . . ?
H7A C7 H7B 107.9 . . ?
C7 C8 H8A 109.5 . . ?
C7 C8 H8B 109.5 . . ?
H8A C8 H8B 109.5 . . ?
C7 C8 H8C 109.5 . . ?
H8A C8 H8C 109.5 . . ?
H8B C8 H8C 109.5 . . ?
C9B N2 C13B 115.6(11) . . ?
C9B N2 C11B 109.9(11) . . ?
C13B N2 C11B 110.6(10) . . ?
C13A N2 C11A 115.7(8) . . ?
C13A N2 C9A 112.9(8) . . ?
C11A N2 C9A 107.9(7) . . ?
C9B N2 Fe3 104.4(9) . . ?
C13B N2 Fe3 114.9(7) . . ?
C13A N2 Fe3 110.8(7) . . ?
C11B N2 Fe3 100.3(7) . . ?
C11A N2 Fe3 107.5(5) . . ?
C9A N2 Fe3 101.0(4) . . ?
C10 C9A N2 109.3(7) . . ?
C10 C9A H9A1 109.8 . . ?
N2 C9A H9A1 109.8 . . ?
C10 C9A H9A2 109.8 . . ?
N2 C9A H9A2 109.8 . . ?
H9A1 C9A H9A2 108.3 . . ?
N2 C9B C10 121.7(14) . . ?
N2 C9B H9B1 106.9 . . ?
C10 C9B H9B1 106.9 . . ?
N2 C9B H9B2 106.9 . . ?
C10 C9B H9B2 106.9 . . ?
H9B1 C9B H9B2 106.7 . . ?
O9 C10 C9B 113.3(9) . . ?
O9 C10 C9A 113.4(6) . . ?
O9 C10 H10A 108.9 . . ?
C9A C10 H10A 108.9 . . ?
O9 C10 H10B 108.9 . . ?
C9A C10 H10B 108.9 . . ?
H10A C10 H10B 107.7 . . ?
O9 C10 H10C 109.9 . . ?
C9B C10 H10C 109.7 . . ?
O9 C10 H10D 107.9 . . ?
C9B C10 H10D 108.4 . . ?
H10C C10 H10D 107.4 . . ?
C10 O9 Fe3 117.6(3) . . ?
C10 O9 Gd2 135.9(3) . . ?
Fe3 O9 Gd2 106.48(15) . . ?
N2 C11A C12 105.3(7) . . ?
N2 C11A H11A 110.7 . . ?
C12 C11A H11A 110.7 . . ?
N2 C11A H11B 110.7 . . ?
C12 C11A H11B 110.7 . . ?
H11A C11A H11B 108.8 . . ?
C12 C11B N2 121.1(12) . . ?
C12 C11B H11C 107.1 . . ?
N2 C11B H11C 107.1 . . ?
C12 C11B H11D 107.1 . . ?
N2 C11B H11D 107.1 . . ?
H11C C11B H11D 106.8 . . ?
C11B C12 O10 118.1(8) . . ?
O10 C12 C11A 110.2(6) . . ?
O10 C12 H12A 109.6 . . ?
C11A C12 H12A 109.6 . . ?
O10 C12 H12B 109.6 . . ?
C11A C12 H12B 109.6 . . ?
H12A C12 H12B 108.1 . . ?
C11B C12 H12C 112.0 . . ?
O10 C12 H12C 108.3 . . ?
C11B C12 H12D 104.3 . . ?
O10 C12 H12D 106.2 . . ?
H12C C12 H12D 107.1 . . ?
C12 O10 Fe3 112.4(3) . . ?
C12 O10 Gd4 138.2(3) . 2_666 ?
Fe3 O10 Gd4 103.42(15) . 2_666 ?
N2 C13A C14 111.1(10) . . ?
N2 C13A H13A 109.4 . . ?
C14 C13A H13A 109.4 . . ?
N2 C13A H13B 109.4 . . ?
C14 C13A H13B 109.4 . . ?
H13A C13A H13B 108.0 . . ?
N2 C13B C14 121.9(11) . . ?
N2 C13B H13C 106.9 . . ?
C14 C13B H13C 106.9 . . ?
N2 C13B H13D 106.9 . . ?
C14 C13B H13D 106.9 . . ?
H13C C13B H13D 106.7 . . ?
C15A C14 C13B 112.7(10) . . ?
C15B C14 C13B 121.5(11) . . ?
C15A C14 C13A 120.5(10) . . ?
C15B C14 C13A 116.6(11) . . ?
C15A C14 H14A 107.2 . . ?
C13A C14 H14A 107.2 . . ?
C15A C14 H14B 107.2 . . ?
C13A C14 H14B 107.2 . . ?
H14A C14 H14B 106.8 . . ?
C15B C14 H14C 111.1 . . ?
C13B C14 H14C 106.7 . . ?
C15B C14 H14D 102.7 . . ?
C13B C14 H14D 107.0 . . ?
H14C C14 H14D 106.9 . . ?
C14 C15A C16A 119.1(14) . . ?
C16A C15A H14D 103.6 . . ?
C14 C15A H15A 107.5 . . ?
C16A C15A H15A 107.5 . . ?
C14 C15A H15B 107.5 . . ?
C16A C15A H15B 107.5 . . ?
H15A C15A H15B 107.0 . . ?
C15A C16A H16A 109.5 . . ?
C15A C16A H16B 109.5 . . ?
H16A C16A H16B 109.5 . . ?
C15A C16A H16C 109.5 . . ?
H16A C16A H16C 109.5 . . ?
H16B C16A H16C 109.5 . . ?
C14 C15B C16B 115.6(15) . . ?
C14 C15B H15C 108.4 . . ?
C16B C15B H15C 108.4 . . ?
C14 C15B H15D 108.4 . . ?
C16B C15B H15D 108.4 . . ?
H15C C15B H15D 107.4 . . ?
C15B C16B H16D 109.5 . . ?
C15B C16B H16E 109.5 . . ?
H16D C16B H16E 109.5 . . ?
C15B C16B H16F 109.5 . . ?
H16D C16B H16F 109.5 . . ?
H16E C16B H16F 109.5 . . ?
C17 O11 Fe2 122.8(3) . . ?
C17 O12 Gd1 137.2(4) . . ?
O12 C17 O11 124.2(5) . . ?
O12 C17 C18 120.0(5) . . ?
O11 C17 C18 115.8(5) . . ?
C20 C18 C17 110.3(5) . . ?
C20 C18 C19 111.3(5) . . ?
C17 C18 C19 109.1(5) . . ?
C20 C18 C21 109.8(5) . . ?
C17 C18 C21 106.5(5) . . ?
C19 C18 C21 109.8(5) . . ?
C18 C19 H19A 109.5 . . ?
C18 C19 H19B 109.5 . . ?
H19A C19 H19B 109.5 . . ?
C18 C19 H19C 109.5 . . ?
H19A C19 H19C 109.5 . . ?
H19B C19 H19C 109.5 . . ?
C18 C20 H20A 109.5 . . ?
C18 C20 H20B 109.5 . . ?
H20A C20 H20B 109.5 . . ?
C18 C20 H20C 109.5 . . ?
H20A C20 H20C 109.5 . . ?
H20B C20 H20C 109.5 . . ?
C18 C21 H21A 109.5 . . ?
C18 C21 H21B 109.5 . . ?
H21A C21 H21B 109.5 . . ?
C18 C21 H21C 109.5 . . ?
H21A C21 H21C 109.5 . . ?
H21B C21 H21C 109.5 . . ?
C22 O13 Fe2 127.5(3) . . ?
C22 O14 Gd4 135.6(3) . . ?
O14 C22 O13 125.1(5) . . ?
O14 C22 C23 120.6(5) . . ?
O13 C22 C23 114.3(5) . . ?
C24 C23 C26 110.9(5) . . ?
C24 C23 C22 111.4(5) . . ?
C26 C23 C22 106.7(5) . . ?
C24 C23 C25 111.1(5) . . ?
C26 C23 C25 109.0(5) . . ?
C22 C23 C25 107.6(5) . . ?
C23 C24 H24A 109.5 . . ?
C23 C24 H24B 109.5 . . ?
H24A C24 H24B 109.5 . . ?
C23 C24 H24C 109.5 . . ?
H24A C24 H24C 109.5 . . ?
H24B C24 H24C 109.5 . . ?
C23 C25 H25A 109.5 . . ?
C23 C25 H25B 109.5 . . ?
H25A C25 H25B 109.5 . . ?
C23 C25 H25C 109.5 . . ?
H25A C25 H25C 109.5 . . ?
H25B C25 H25C 109.5 . . ?
C23 C26 H26A 109.5 . . ?
C23 C26 H26B 109.5 . . ?
H26A C26 H26B 109.5 . . ?
C23 C26 H26C 109.5 . . ?
H26A C26 H26C 109.5 . . ?
H26B C26 H26C 109.5 . . ?
C27 O15 Fe3 123.4(3) . . ?
C27 O16 Gd2 137.5(3) . . ?
O16 C27 O15 124.3(5) . . ?
O16 C27 C28 120.2(5) . . ?
O15 C27 C28 115.4(5) . . ?
C27 C28 C29 110.8(5) . . ?
C27 C28 C31 107.6(5) . . ?
C29 C28 C31 110.3(5) . . ?
C27 C28 C30 108.2(5) . . ?
C29 C28 C30 109.6(5) . . ?
C31 C28 C30 110.3(5) . . ?
C28 C29 H29A 109.5 . . ?
C28 C29 H29B 109.5 . . ?
H29A C29 H29B 109.5 . . ?
C28 C29 H29C 109.5 . . ?
H29A C29 H29C 109.5 . . ?
H29B C29 H29C 109.5 . . ?
C28 C30 H30A 109.5 . . ?
C28 C30 H30B 109.5 . . ?
H30A C30 H30B 109.5 . . ?
C28 C30 H30C 109.5 . . ?
H30A C30 H30C 109.5 . . ?
H30B C30 H30C 109.5 . . ?
C28 C31 H31A 109.5 . . ?
C28 C31 H31B 109.5 . . ?
H31A C31 H31B 109.5 . . ?
C28 C31 H31C 109.5 . . ?
H31A C31 H31C 109.5 . . ?
H31B C31 H31C 109.5 . . ?
C32 O17 Fe3 126.8(4) . . ?
C32 O18 Gd4 135.3(4) . 2_666 ?
O18 C32 O17 125.6(6) . . ?
O18 C32 C33 119.7(6) . . ?
O17 C32 C33 114.5(6) . . ?
C32 C33 C34 112.2(6) . . ?
C32 C33 C35 109.3(6) . . ?
C34 C33 C35 110.6(6) . . ?
C32 C33 C36 107.2(6) . . ?
C34 C33 C36 109.1(7) . . ?
C35 C33 C36 108.4(7) . . ?
C33 C34 H34A 109.5 . . ?
C33 C34 H34B 109.5 . . ?
H34A C34 H34B 109.5 . . ?
C33 C34 H34C 109.5 . . ?
H34A C34 H34C 109.5 . . ?
H34B C34 H34C 109.5 . . ?
C33 C35 H35A 109.5 . . ?
C33 C35 H35B 109.5 . . ?
H35A C35 H35B 109.5 . . ?
C33 C35 H35C 109.5 . . ?
H35A C35 H35C 109.5 . . ?
H35B C35 H35C 109.5 . . ?
C33 C36 H36A 109.5 . . ?
C33 C36 H36B 109.5 . . ?
H36A C36 H36B 109.5 . . ?
C33 C36 H36C 109.5 . . ?
H36A C36 H36C 109.5 . . ?
H36B C36 H36C 109.5 . . ?
C37 O19 Gd1 138.3(3) . . ?
C37 O20 Gd2 141.9(3) . . ?
O20 C37 O19 123.8(5) . . ?
O20 C37 C38 116.8(5) . . ?
O19 C37 C38 119.4(5) . . ?
C41 C38 C40 110.0(5) . . ?
C41 C38 C39 110.3(5) . . ?
C40 C38 C39 109.5(5) . . ?
C41 C38 C37 106.7(5) . . ?
C40 C38 C37 112.1(4) . . ?
C39 C38 C37 108.2(4) . . ?
C38 C39 H39A 109.5 . . ?
C38 C39 H39B 109.5 . . ?
H39A C39 H39B 109.5 . . ?
C38 C39 H39C 109.5 . . ?
H39A C39 H39C 109.5 . . ?
H39B C39 H39C 109.5 . . ?
C38 C40 H40A 109.5 . . ?
C38 C40 H40B 109.5 . . ?
H40A C40 H40B 109.5 . . ?
C38 C40 H40C 109.5 . . ?
H40A C40 H40C 109.5 . . ?
H40B C40 H40C 109.5 . . ?
C38 C41 H41A 109.5 . . ?
C38 C41 H41B 109.5 . . ?
H41A C41 H41B 109.5 . . ?
C38 C41 H41C 109.5 . . ?
H41A C41 H41C 109.5 . . ?
H41B C41 H41C 109.5 . . ?
C42 O21 Gd3 95.6(3) . . ?
C42 O22 Gd3 92.6(3) . . ?
O21 C42 O22 119.0(5) . . ?
O21 C42 C43 121.5(5) . . ?
O22 C42 C43 119.5(5) . . ?
O21 C42 Gd3 58.2(3) . . ?
O22 C42 Gd3 60.8(3) . . ?
C43 C42 Gd3 178.5(4) . . ?
C44 C43 C42 112.6(5) . . ?
C44 C43 C45 109.1(5) . . ?
C42 C43 C45 107.5(5) . . ?
C44 C43 C46 109.5(5) . . ?
C42 C43 C46 108.1(5) . . ?
C45 C43 C46 110.0(5) . . ?
C43 C44 H44A 109.5 . . ?
C43 C44 H44B 109.5 . . ?
H44A C44 H44B 109.5 . . ?
C43 C44 H44C 109.5 . . ?
H44A C44 H44C 109.5 . . ?
H44B C44 H44C 109.5 . . ?
C43 C45 H45A 109.5 . . ?
C43 C45 H45B 109.5 . . ?
H45A C45 H45B 109.5 . . ?
C43 C45 H45C 109.5 . . ?
H45A C45 H45C 109.5 . . ?
H45B C45 H45C 109.5 . . ?
C43 C46 H46A 109.5 . . ?
C43 C46 H46B 109.5 . . ?
H46A C46 H46B 109.5 . . ?
C43 C46 H46C 109.5 . . ?
H46A C46 H46C 109.5 . . ?
H46B C46 H46C 109.5 . . ?
C47 O23 Gd4 138.3(3) . . ?
C47 O23 Gd1 88.8(3) . . ?
Gd4 O23 Gd1 111.84(12) . . ?
C47 O24 Gd1 98.4(3) . . ?
O24 C47 O23 120.0(5) . . ?
O24 C47 C48 122.0(5) . . ?
O23 C47 C48 118.0(5) . . ?
C47 C48 H48A 109.5 . . ?
C47 C48 H48B 109.5 . . ?
H48A C48 H48B 109.5 . . ?
C47 C48 H48C 109.5 . . ?
H48A C48 H48C 109.5 . . ?
H48B C48 H48C 109.5 . . ?
C49 O25 Gd4 137.4(3) . 2_666 ?
C49 O25 Gd2 89.8(3) . . ?
Gd4 O25 Gd2 110.98(13) 2_666 . ?
C49 O26 Gd2 99.2(3) . . ?
O26 C49 O25 119.1(5) . . ?
O26 C49 C50 122.2(5) . . ?
O25 C49 C50 118.6(4) . . ?
C49 C50 H50A 109.5 . . ?
C49 C50 H50B 109.5 . . ?
H50A C50 H50B 109.5 . . ?
C49 C50 H50C 109.5 . . ?
H50A C50 H50C 109.5 . . ?
H50B C50 H50C 109.5 . . ?
O29 N3 O28 122.1(6) . . ?
O29 N3 O27 121.8(6) . . ?
O28 N3 O27 116.0(5) . . ?
N3 O27 Gd3 97.6(3) . . ?
N3 O28 Gd3 94.8(3) . . ?
O32 N4 O31 120.9(5) . . ?
O32 N4 O30 121.8(6) . . ?
O31 N4 O30 117.3(5) . . ?
N4 O30 Gd3 96.2(3) . . ?
N4 O31 Gd3 96.0(3) . . ?
O51 Gd5 O39 82.25(14) . . ?
O51 Gd5 O44 80.32(14) . . ?
O39 Gd5 O44 72.87(13) . . ?
O51 Gd5 O34 141.30(13) . . ?
O39 Gd5 O34 135.60(13) . . ?
O44 Gd5 O34 101.09(13) . . ?
O51 Gd5 O33 86.70(13) . . ?
O39 Gd5 O33 145.35(13) . . ?
O44 Gd5 O33 137.22(12) . . ?
O34 Gd5 O33 65.88(12) . . ?
O51 Gd5 O36 77.76(13) . . ?
O39 Gd5 O36 139.26(13) . . ?
O44 Gd5 O36 69.02(12) . . ?
O34 Gd5 O36 67.22(12) . . ?
O33 Gd5 O36 68.42(12) . . ?
O51 Gd5 O37 144.63(13) . . ?
O39 Gd5 O37 66.70(13) . . ?
O44 Gd5 O37 74.83(13) . . ?
O34 Gd5 O37 69.29(12) . . ?
O33 Gd5 O37 128.53(13) . . ?
O36 Gd5 O37 114.95(12) . . ?
O51 Gd5 O56 77.48(14) . . ?
O39 Gd5 O56 70.70(13) . . ?
O44 Gd5 O56 139.33(13) . . ?
O34 Gd5 O56 117.48(13) . . ?
O33 Gd5 O56 74.87(13) . . ?
O36 Gd5 O56 136.42(13) . . ?
O37 Gd5 O56 105.98(12) . . ?
O51 Gd5 O55 126.91(13) . . ?
O39 Gd5 O55 76.06(13) . . ?
O44 Gd5 O55 134.73(12) . . ?
O34 Gd5 O55 79.29(12) . . ?
O33 Gd5 O55 84.85(12) . . ?
O36 Gd5 O55 143.31(12) . . ?
O37 Gd5 O55 62.90(12) . . ?
O56 Gd5 O55 49.72(12) . . ?
O52 Gd6 O41 79.77(14) . . ?
O52 Gd6 O46 82.17(14) . . ?
O41 Gd6 O46 72.35(13) . . ?
O52 Gd6 O36 77.32(14) . . ?
O41 Gd6 O36 137.69(13) . . ?
O46 Gd6 O36 69.66(12) . . ?
O52 Gd6 O35 142.06(13) . . ?
O41 Gd6 O35 136.95(13) . . ?
O46 Gd6 O35 98.66(13) . . ?
O36 Gd6 O35 67.79(12) . . ?
O52 Gd6 O33 88.09(14) . . ?
O41 Gd6 O33 145.17(14) . . ?
O46 Gd6 O33 138.37(12) . . ?
O36 Gd6 O33 68.72(12) . . ?
O35 Gd6 O33 66.08(12) . . ?
O52 Gd6 O38 143.59(14) . . ?
O41 Gd6 O38 67.59(14) . . ?
O46 Gd6 O38 73.14(13) . . ?
O36 Gd6 O38 116.65(13) . . ?
O35 Gd6 O38 69.51(12) . . ?
O33 Gd6 O38 128.04(12) . . ?
O52 Gd6 O58 77.22(14) . . ?
O41 Gd6 O58 70.79(13) . . ?
O46 Gd6 O58 140.26(13) . . ?
O36 Gd6 O58 135.66(13) . . ?
O35 Gd6 O58 118.39(12) . . ?
O33 Gd6 O58 74.74(12) . . ?
O38 Gd6 O58 105.34(13) . . ?
O52 Gd6 O57 127.32(13) . . ?
O41 Gd6 O57 79.30(13) . . ?
O46 Gd6 O57 134.25(12) . . ?
O36 Gd6 O57 142.18(12) . . ?
O35 Gd6 O57 78.43(12) . . ?
O33 Gd6 O57 82.63(12) . . ?
O38 Gd6 O57 63.02(12) . . ?
O58 Gd6 O57 50.27(12) . . ?
O36 Gd7 O53 145.01(13) . . ?
O36 Gd7 O35 70.35(13) . . ?
O53 Gd7 O35 81.69(13) . . ?
O36 Gd7 O34 69.84(13) . . ?
O53 Gd7 O34 79.90(13) . . ?
O35 Gd7 O34 65.95(12) . . ?
O36 Gd7 O54 161.15(13) . . ?
O53 Gd7 O54 53.61(13) . . ?
O35 Gd7 O54 125.89(13) . . ?
O34 Gd7 O54 123.36(14) . . ?
O36 Gd7 O59 99.24(13) . . ?
O53 Gd7 O59 85.12(14) . . ?
O35 Gd7 O59 134.08(12) . . ?
O34 Gd7 O59 68.50(12) . . ?
O54 Gd7 O59 76.33(14) . . ?
O36 Gd7 O62 103.35(14) . . ?
O53 Gd7 O62 84.88(15) . . ?
O35 Gd7 O62 68.81(13) . . ?
O34 Gd7 O62 133.78(13) . . ?
O54 Gd7 O62 77.48(15) . . ?
O59 Gd7 O62 152.93(14) . . ?
O36 Gd7 O63 91.29(14) . . ?
O53 Gd7 O63 118.64(15) . . ?
O35 Gd7 O63 110.46(13) . . ?
O34 Gd7 O63 161.03(14) . . ?
O54 Gd7 O63 74.50(15) . . ?
O59 Gd7 O63 114.46(14) . . ?
O62 Gd7 O63 50.85(14) . . ?
O36 Gd7 O60 87.32(13) . . ?
O53 Gd7 O60 120.42(14) . . ?
O35 Gd7 O60 157.37(13) . . ?
O34 Gd7 O60 110.51(13) . . ?
O54 Gd7 O60 75.57(14) . . ?
O59 Gd7 O60 51.30(13) . . ?
O62 Gd7 O60 114.83(14) . . ?
O63 Gd7 O60 65.06(15) . . ?
O36 Gd7 H36 18.5(9) . . ?
O53 Gd7 H36 163.3(9) . . ?
O35 Gd7 H36 86.1(10) . . ?
O34 Gd7 H36 84.7(10) . . ?
O54 Gd7 H36 142.7(9) . . ?
O59 Gd7 H36 95.4(12) . . ?
O62 Gd7 H36 101.3(12) . . ?
O63 Gd7 H36 76.4(10) . . ?
O60 Gd7 H36 71.3(10) . . ?
O40 Gd8 O42 127.30(14) . 2_655 ?
O40 Gd8 O50 74.71(14) . 2_655 ?
O42 Gd8 O50 75.60(15) 2_655 2_655 ?
O40 Gd8 O48 74.79(15) . . ?
O42 Gd8 O48 75.31(13) 2_655 . ?
O50 Gd8 O48 109.22(14) 2_655 . ?
O40 Gd8 O55 80.48(14) . . ?
O42 Gd8 O55 143.79(13) 2_655 . ?
O50 Gd8 O55 93.61(13) 2_655 . ?
O48 Gd8 O55 139.98(13) . . ?
O40 Gd8 O38 139.31(14) . 2_655 ?
O42 Gd8 O38 69.17(13) 2_655 2_655 ?
O50 Gd8 O38 75.26(13) 2_655 2_655 ?
O48 Gd8 O38 141.86(14) . 2_655 ?
O55 Gd8 O38 74.68(13) . 2_655 ?
O40 Gd8 O37 69.12(13) . . ?
O42 Gd8 O37 139.21(14) 2_655 . ?
O50 Gd8 O37 141.11(14) 2_655 . ?
O48 Gd8 O37 74.81(13) . . ?
O55 Gd8 O37 67.11(12) . . ?
O38 Gd8 O37 126.18(12) 2_655 . ?
O40 Gd8 O57 144.93(13) . 2_655 ?
O42 Gd8 O57 79.02(13) 2_655 2_655 ?
O50 Gd8 O57 139.64(14) 2_655 2_655 ?
O48 Gd8 O57 93.79(14) . 2_655 ?
O55 Gd8 O57 88.68(12) . 2_655 ?
O38 Gd8 O57 66.55(13) 2_655 2_655 ?
O37 Gd8 O57 75.92(12) . 2_655 ?
O34 Fe4 O34 180.0 2_655 . ?
O34 Fe4 O35 82.58(14) 2_655 2_655 ?
O34 Fe4 O35 97.42(14) . 2_655 ?
O34 Fe4 O35 97.42(14) 2_655 . ?
O34 Fe4 O35 82.58(14) . . ?
O35 Fe4 O35 180.0 2_655 . ?
O34 Fe4 O33 96.96(15) 2_655 . ?
O34 Fe4 O33 83.04(15) . . ?
O35 Fe4 O33 96.67(15) 2_655 . ?
O35 Fe4 O33 83.33(15) . . ?
O34 Fe4 O33 83.04(15) 2_655 2_655 ?
O34 Fe4 O33 96.96(15) . 2_655 ?
O35 Fe4 O33 83.33(15) 2_655 2_655 ?
O35 Fe4 O33 96.67(15) . 2_655 ?
O33 Fe4 O33 180.0 . 2_655 ?
O39 Fe5 O47 175.98(18) . . ?
O39 Fe5 O40 94.56(17) . . ?
O47 Fe5 O40 89.43(17) . . ?
O39 Fe5 O43 89.41(17) . . ?
O47 Fe5 O43 86.69(17) . . ?
O40 Fe5 O43 172.55(17) . . ?
O39 Fe5 O37 84.97(16) . . ?
O47 Fe5 O37 94.89(17) . . ?
O40 Fe5 O37 85.09(16) . . ?
O43 Fe5 O37 101.57(16) . . ?
O39 Fe5 N5 82.12(19) . . ?
O47 Fe5 N5 99.1(2) . . ?
O40 Fe5 N5 79.33(19) . . ?
O43 Fe5 N5 95.00(19) . . ?
O37 Fe5 N5 158.84(19) . . ?
O41 Fe6 O49 174.75(19) . . ?
O41 Fe6 O42 95.32(17) . . ?
O49 Fe6 O42 89.03(18) . . ?
O41 Fe6 O45 89.00(18) . . ?
O49 Fe6 O45 86.51(19) . . ?
O42 Fe6 O45 174.62(17) . . ?
O41 Fe6 O38 85.88(16) . . ?
O49 Fe6 O38 97.46(19) . . ?
O42 Fe6 O38 84.92(15) . . ?
O45 Fe6 O38 98.63(16) . . ?
O41 Fe6 N6A 87.1(3) . . ?
O49 Fe6 N6A 90.5(3) . . ?
O42 Fe6 N6A 82.8(3) . . ?
O45 Fe6 N6A 94.3(3) . . ?
O38 Fe6 N6A 165.2(3) . . ?
Fe4 O33 Gd5 103.10(15) . . ?
Fe4 O33 Gd6 103.40(16) . . ?
Gd5 O33 Gd6 107.62(14) . . ?
Fe4 O33 H33 119(4) . . ?
Gd5 O33 H33 116(4) . . ?
Gd6 O33 H33 106(4) . . ?
Fe4 O34 Gd7 104.64(14) . . ?
Fe4 O34 Gd5 104.60(16) . . ?
Gd7 O34 Gd5 106.40(14) . . ?
Fe4 O34 H34 118(5) . . ?
Gd7 O34 H34 123(5) . . ?
Gd5 O34 H34 98(5) . . ?
Fe4 O35 Gd7 104.44(14) . . ?
Fe4 O35 Gd6 104.25(15) . . ?
Gd7 O35 Gd6 105.35(14) . . ?
Fe4 O35 H35 117(4) . . ?
Gd7 O35 H35 119(4) . . ?
Gd6 O35 H35 106(4) . . ?
Gd7 O36 Gd6 108.10(15) . . ?
Gd7 O36 Gd5 108.27(15) . . ?
Gd6 O36 Gd5 107.08(14) . . ?
Gd7 O36 H36 96(4) . . ?
Gd6 O36 H36 120(4) . . ?
Gd5 O36 H36 116(4) . . ?
Fe5 O37 Gd8 99.06(15) . . ?
Fe5 O37 Gd5 98.97(16) . . ?
Gd8 O37 Gd5 118.15(15) . . ?
Fe5 O37 H37 116(4) . . ?
Gd8 O37 H37 107(4) . . ?
Gd5 O37 H37 116(4) . . ?
Fe6 O38 Gd8 98.78(14) . 2_655 ?
Fe6 O38 Gd6 97.96(16) . . ?
Gd8 O38 Gd6 117.62(15) 2_655 . ?
Fe6 O38 H38 122(4) . . ?
Gd8 O38 H38 114(4) 2_655 . ?
Gd6 O38 H38 106(4) . . ?
C51 N5 C55 111.6(6) . . ?
C51 N5 C53 112.7(6) . . ?
C55 N5 C53 110.3(6) . . ?
C51 N5 Fe5 102.9(4) . . ?
C55 N5 Fe5 117.1(5) . . ?
C53 N5 Fe5 101.8(4) . . ?
N5 C51 C52 112.0(6) . . ?
N5 C51 H51A 109.2 . . ?
C52 C51 H51A 109.2 . . ?
N5 C51 H51B 109.2 . . ?
C52 C51 H51B 109.2 . . ?
H51A C51 H51B 107.9 . . ?
O39 C52 C51 107.8(5) . . ?
O39 C52 H52A 110.1 . . ?
C51 C52 H52A 110.1 . . ?
O39 C52 H52B 110.1 . . ?
C51 C52 H52B 110.1 . . ?
H52A C52 H52B 108.5 . . ?
C52 O39 Fe5 114.7(4) . . ?
C52 O39 Gd5 136.2(4) . . ?
Fe5 O39 Gd5 105.85(17) . . ?
C54 C53 N5 110.4(6) . . ?
C54 C53 H53A 109.6 . . ?
N5 C53 H53A 109.6 . . ?
C54 C53 H53B 109.6 . . ?
N5 C53 H53B 109.6 . . ?
H53A C53 H53B 108.1 . . ?
O40 C54 C53 111.5(6) . . ?
O40 C54 H54A 109.3 . . ?
C53 C54 H54A 109.3 . . ?
O40 C54 H54B 109.3 . . ?
C53 C54 H54B 109.3 . . ?
H54A C54 H54B 108.0 . . ?
C54 O40 Fe5 118.0(4) . . ?
C54 O40 Gd8 136.5(4) . . ?
Fe5 O40 Gd8 104.73(17) . . ?
N5 C55 C56 117.6(6) . . ?
N5 C55 H55A 107.9 . . ?
C56 C55 H55A 107.9 . . ?
N5 C55 H55B 107.9 . . ?
C56 C55 H55B 107.9 . . ?
H55A C55 H55B 107.2 . . ?
C55 C56 C57 113.7(7) . . ?
C55 C56 H56A 108.8 . . ?
C57 C56 H56A 108.8 . . ?
C55 C56 H56B 108.8 . . ?
C57 C56 H56B 108.8 . . ?
H56A C56 H56B 107.7 . . ?
C56 C57 C58 114.6(7) . . ?
C56 C57 H57A 108.6 . . ?
C58 C57 H57A 108.6 . . ?
C56 C57 H57B 108.6 . . ?
C58 C57 H57B 108.6 . . ?
H57A C57 H57B 107.6 . . ?
C57 C58 H58A 109.5 . . ?
C57 C58 H58B 109.5 . . ?
H58A C58 H58B 109.5 . . ?
C57 C58 H58C 109.5 . . ?
H58A C58 H58C 109.5 . . ?
H58B C58 H58C 109.5 . . ?
C61A N6A C63A 106.0(10) . . ?
C61A N6A C59 112.2(9) . . ?
C63A N6A C59 115.1(9) . . ?
C61A N6A Fe6 107.7(7) . . ?
C63A N6A Fe6 113.6(8) . . ?
C59 N6A Fe6 102.2(6) . . ?
C59 N6B C61B 121.7(13) . . ?
C59 N6B C63B 99.8(12) . . ?
C61B N6B C63B 116.2(13) . . ?
C59 N6B Fe6 99.2(7) . . ?
C61B N6B Fe6 103.4(10) . . ?
C63B N6B Fe6 116.0(11) . . ?
N6B C59 C60 109.8(9) . . ?
C60 C59 N6A 110.8(7) . . ?
C60 C59 H59A 109.5 . . ?
N6A C59 H59A 109.5 . . ?
C60 C59 H59B 109.5 . . ?
N6A C59 H59B 109.5 . . ?
H59A C59 H59B 108.1 . . ?
N6B C59 H59C 109.9 . . ?
C60 C59 H59C 109.7 . . ?
N6B C59 H59D 109.6 . . ?
C60 C59 H59D 109.6 . . ?
H59C C59 H59D 108.2 . . ?
O41 C60 C59 112.8(7) . . ?
O41 C60 H60A 109.0 . . ?
C59 C60 H60A 109.0 . . ?
O41 C60 H60B 109.0 . . ?
C59 C60 H60B 109.0 . . ?
H60A C60 H60B 107.8 . . ?
C60 O41 Fe6 117.6(4) . . ?
C60 O41 Gd6 135.9(4) . . ?
Fe6 O41 Gd6 106.47(18) . . ?
C62A C61A N6A 111.1(10) . . ?
C62A C61A H61A 109.4 . . ?
N6A C61A H61A 109.4 . . ?
C62A C61A H61B 109.4 . . ?
N6A C61A H61B 109.4 . . ?
H61A C61A H61B 108.0 . . ?
O42 C62A C61A 110.5(10) . . ?
O42 C62A H62A 109.6 . . ?
C61A C62A H62A 109.6 . . ?
O42 C62A H62B 109.6 . . ?
C61A C62A H62B 109.6 . . ?
H62A C62A H62B 108.1 . . ?
N6B C61B C62B 118.3(14) . . ?
N6B C61B H61C 107.7 . . ?
C62B C61B H61C 107.7 . . ?
N6B C61B H61D 107.7 . . ?
C62B C61B H61D 107.7 . . ?
H61C C61B H61D 107.1 . . ?
C61B C62B O42 112.4(11) . . ?
C61B C62B H62C 109.1 . . ?
O42 C62B H62C 109.1 . . ?
C61B C62B H62D 109.1 . . ?
O42 C62B H62D 109.1 . . ?
H62C C62B H62D 107.8 . . ?
C62A O42 C62B 24.9(7) . . ?
C62A O42 Fe6 109.5(6) . . ?
C62B O42 Fe6 115.7(6) . . ?
C62A O42 Gd8 132.1(6) . 2_655 ?
C62B O42 Gd8 139.1(6) . 2_655 ?
Fe6 O42 Gd8 104.41(16) . 2_655 ?
C64A C63A N6A 116.9(13) . . ?
C64A C63A H63A 108.1 . . ?
N6A C63A H63A 108.1 . . ?
C64A C63A H63B 108.1 . . ?
N6A C63A H63B 108.1 . . ?
H63A C63A H63B 107.3 . . ?
C63A C64A C65A 110.3(12) . . ?
C63A C64A H64A 109.6 . . ?
C65A C64A H64A 109.6 . . ?
C63A C64A H64B 109.6 . . ?
C65A C64A H64B 109.6 . . ?
H64A C64A H64B 108.1 . . ?
C64A C65A C66A 119.4(13) . . ?
C64A C65A H65A 107.5 . . ?
C66A C65A H65A 107.5 . . ?
C64A C65A H65B 107.5 . . ?
C66A C65A H65B 107.5 . . ?
H65A C65A H65B 107.0 . . ?
C65A C66A H66A 109.5 . . ?
C65A C66A H66B 109.5 . . ?
H66A C66A H66B 109.5 . . ?
C65A C66A H66C 109.5 . . ?
H66A C66A H66C 109.5 . . ?
H66B C66A H66C 109.5 . . ?
C64B C63B N6B 130.0(16) . . ?
C64B C63B H63C 104.8 . . ?
N6B C63B H63C 104.8 . . ?
C64B C63B H63D 104.8 . . ?
N6B C63B H63D 104.8 . . ?
H63C C63B H63D 105.8 . . ?
C63B C64B C65B 128.7(16) . . ?
C63B C64B H64C 105.1 . . ?
C65B C64B H64C 105.1 . . ?
C63B C64B H64D 105.1 . . ?
C65B C64B H64D 105.1 . . ?
H64C C64B H64D 105.9 . . ?
C66B C65B C64B 127.4(19) . . ?
C66B C65B H65C 105.5 . . ?
C64B C65B H65C 105.5 . . ?
C66B C65B H65D 105.5 . . ?
C64B C65B H65D 105.5 . . ?
H65C C65B H65D 106.0 . . ?
C65B C66B H66D 109.5 . . ?
C65B C66B H66E 109.5 . . ?
H66D C66B H66E 109.5 . . ?
C65B C66B H66F 109.5 . . ?
H66D C66B H66F 109.5 . . ?
H66E C66B H66F 109.5 . . ?
C67 O43 Fe5 124.5(4) . . ?
C67 O44 Gd5 137.3(4) . . ?
O44 C67 O43 124.2(6) . . ?
O44 C67 C68 119.4(6) . . ?
O43 C67 C68 116.4(5) . . ?
C71 C68 C67 109.5(5) . . ?
C71 C68 C69 111.1(5) . . ?
C67 C68 C69 110.9(5) . . ?
C71 C68 C70 109.2(5) . . ?
C67 C68 C70 106.8(5) . . ?
C69 C68 C70 109.3(5) . . ?
C68 C69 H69A 109.5 . . ?
C68 C69 H69B 109.5 . . ?
H69A C69 H69B 109.5 . . ?
C68 C69 H69C 109.5 . . ?
H69A C69 H69C 109.5 . . ?
H69B C69 H69C 109.5 . . ?
C68 C70 H70A 109.5 . . ?
C68 C70 H70B 109.5 . . ?
H70A C70 H70B 109.5 . . ?
C68 C70 H70C 109.5 . . ?
H70A C70 H70C 109.5 . . ?
H70B C70 H70C 109.5 . . ?
C68 C71 H71A 109.5 . . ?
C68 C71 H71B 109.5 . . ?
H71A C71 H71B 109.5 . . ?
C68 C71 H71C 109.5 . . ?
H71A C71 H71C 109.5 . . ?
H71B C71 H71C 109.5 . . ?
C72 O45 Fe6 124.9(4) . . ?
C72 O46 Gd6 137.1(4) . . ?
O46 C72 O45 124.0(6) . . ?
O46 C72 C73 120.8(5) . . ?
O45 C72 C73 115.2(5) . . ?
C75B C73 C74B 106.9(10) . . ?
C76A C73 C72 111.2(8) . . ?
C75B C73 C72 112.2(9) . . ?
C74B C73 C72 111.3(7) . . ?
C76A C73 C74A 106.4(10) . . ?
C72 C73 C74A 109.7(7) . . ?
C76A C73 C75A 110.1(10) . . ?
C72 C73 C75A 106.7(9) . . ?
C74A C73 C75A 112.8(10) . . ?
C75B C73 C76B 109.5(10) . . ?
C74B C73 C76B 112.2(9) . . ?
C72 C73 C76B 104.9(8) . . ?
C73 C74A H74A 109.5 . . ?
C73 C74A H74B 109.5 . . ?
H74A C74A H74B 109.5 . . ?
C73 C74A H74C 109.5 . . ?
H74A C74A H74C 109.5 . . ?
H74B C74A H74C 109.5 . . ?
C73 C75A H75A 109.5 . . ?
C73 C75A H75B 109.5 . . ?
H75A C75A H75B 109.5 . . ?
C73 C75A H75C 109.5 . . ?
H75A C75A H75C 109.5 . . ?
H75B C75A H75C 109.5 . . ?
C73 C76A H76A 109.5 . . ?
C73 C76A H76B 109.5 . . ?
H76A C76A H76B 109.5 . . ?
C73 C76A H76C 109.5 . . ?
H76A C76A H76C 109.5 . . ?
H76B C76A H76C 109.5 . . ?
C73 C74B H74D 109.5 . . ?
C73 C74B H74E 109.5 . . ?
H74D C74B H74E 109.5 . . ?
C73 C74B H74F 109.5 . . ?
H74D C74B H74F 109.5 . . ?
H74E C74B H74F 109.5 . . ?
C73 C75B H75D 109.5 . . ?
C73 C75B H75E 109.5 . . ?
H75D C75B H75E 109.5 . . ?
C73 C75B H75F 109.5 . . ?
H75D C75B H75F 109.5 . . ?
H75E C75B H75F 109.5 . . ?
C73 C76B H76D 109.5 . . ?
C73 C76B H76E 109.5 . . ?
H76D C76B H76E 109.5 . . ?
C73 C76B H76F 109.5 . . ?
H76D C76B H76F 109.5 . . ?
H76E C76B H76F 109.5 . . ?
C77 O47 Fe5 128.0(4) . . ?
C77 O48 Gd8 135.5(4) . . ?
O47 C77 O48 125.4(6) . . ?
O47 C77 C78 116.6(6) . . ?
O48 C77 C78 117.9(6) . . ?
C79A C78 C80A 112.8(12) . . ?
C79A C78 C77 120.4(11) . . ?
C80A C78 C77 116.4(9) . . ?
C80B C78 C77 107.6(8) . . ?
C79A C78 C81A 104.4(13) . . ?
C80A C78 C81A 91.2(10) . . ?
C77 C78 C81A 106.0(8) . . ?
C80B C78 C79B 106.1(10) . . ?
C77 C78 C79B 107.1(8) . . ?
C80B C78 C81B 124.5(19) . . ?
C77 C78 C81B 102.6(18) . . ?
C79B C78 C81B 107.9(19) . . ?
C78 C79A H79A 109.5 . . ?
C78 C79A H79B 109.5 . . ?
H79A C79A H79B 109.5 . . ?
C78 C79A H79C 109.5 . . ?
H79A C79A H79C 109.5 . . ?
H79B C79A H79C 109.5 . . ?
C78 C80A H80A 109.5 . . ?
C78 C80A H80B 109.5 . . ?
H80A C80A H80B 109.5 . . ?
C78 C80A H80C 109.5 . . ?
H80A C80A H80C 109.5 . . ?
H80B C80A H80C 109.5 . . ?
C78 C81A H81A 109.5 . . ?
C78 C81A H81B 109.5 . . ?
H81A C81A H81B 109.5 . . ?
C78 C81A H81C 109.5 . . ?
H81A C81A H81C 109.5 . . ?
H81B C81A H81C 109.5 . . ?
C78 C79B H79D 109.5 . . ?
C78 C79B H79E 109.5 . . ?
H79D C79B H79E 109.5 . . ?
C78 C79B H79F 109.5 . . ?
H79D C79B H79F 109.5 . . ?
H79E C79B H79F 109.5 . . ?
C78 C80B H80D 109.5 . . ?
C78 C80B H80E 109.5 . . ?
H80D C80B H80E 109.5 . . ?
C78 C80B H80F 109.5 . . ?
H80D C80B H80F 109.5 . . ?
H80E C80B H80F 109.5 . . ?
C78 C81B H81D 109.5 . . ?
C78 C81B H81E 109.5 . . ?
H81D C81B H81E 109.5 . . ?
C78 C81B H81F 109.5 . . ?
H81D C81B H81F 109.5 . . ?
H81E C81B H81F 109.5 . . ?
C82 O49 Fe6 126.8(4) . . ?
C82 O50 Gd8 136.1(5) . 2_655 ?
O50 C82 O49 125.4(6) . . ?
O50 C82 C83B 123.9(11) . . ?
O49 C82 C83B 109.8(10) . . ?
O50 C82 C83A 116.2(8) . . ?
O49 C82 C83A 118.3(8) . . ?
C84A C83A C85A 99.4(13) . . ?
C84A C83A C82 114.5(12) . . ?
C85A C83A C82 107.7(12) . . ?
C84A C83A C86A 131.2(15) . . ?
C85A C83A C86A 92.1(14) . . ?
C82 C83A C86A 106.5(13) . . ?
C83A C84A H84A 109.5 . . ?
C83A C84A H84B 109.5 . . ?
H84A C84A H84B 109.5 . . ?
C83A C84A H84C 109.5 . . ?
H84A C84A H84C 109.5 . . ?
H84B C84A H84C 109.5 . . ?
C83A C85A H85A 109.5 . . ?
C83A C85A H85B 109.5 . . ?
H85A C85A H85B 109.5 . . ?
C83A C85A H85C 109.5 . . ?
H85A C85A H85C 109.5 . . ?
H85B C85A H85C 109.5 . . ?
C83A C86A H86A 109.5 . . ?
C83A C86A H86B 109.5 . . ?
H86A C86A H86B 109.5 . . ?
C83A C86A H86C 109.5 . . ?
H86A C86A H86C 109.5 . . ?
H86B C86A H86C 109.5 . . ?
C86B C83B C85B 116(2) . . ?
C86B C83B C82 129.5(18) . . ?
C85B C83B C82 101(2) . . ?
C86B C83B C84B 100.3(16) . . ?
C85B C83B C84B 96.1(15) . . ?
C82 C83B C84B 109.4(15) . . ?
C83B C84B H84D 109.5 . . ?
C83B C84B H84E 109.5 . . ?
H84D C84B H84E 109.5 . . ?
C83B C84B H84F 109.5 . . ?
H84D C84B H84F 109.5 . . ?
H84E C84B H84F 109.5 . . ?
C83B C85B H85D 109.5 . . ?
C83B C85B H85E 109.5 . . ?
H85D C85B H85E 109.5 . . ?
C83B C85B H85F 109.5 . . ?
H85D C85B H85F 109.5 . . ?
H85E C85B H85F 109.5 . . ?
C83B C86B H86D 109.5 . . ?
C83B C86B H86E 109.5 . . ?
H86D C86B H86E 109.5 . . ?
C83B C86B H86F 109.5 . . ?
H86D C86B H86F 109.5 . . ?
H86E C86B H86F 109.5 . . ?
C87 O51 Gd5 139.6(4) . . ?
C87 O52 Gd6 139.3(4) . . ?
O51 C87 O52 124.3(6) . . ?
O51 C87 C88 118.6(6) . . ?
O52 C87 C88 117.0(6) . . ?
C91B C88 C89B 106.6(13) . . ?
C91B C88 C87 112.2(10) . . ?
C89B C88 C87 115.0(9) . . ?
C90A C88 C87 113.0(9) . . ?
C91B C88 C90B 111.3(11) . . ?
C89B C88 C90B 107.7(10) . . ?
C87 C88 C90B 104.1(8) . . ?
C90A C88 C89A 112.5(11) . . ?
C87 C88 C89A 106.3(8) . . ?
C90A C88 C91A 105.3(12) . . ?
C87 C88 C91A 104.7(9) . . ?
C89A C88 C91A 115.0(11) . . ?
C88 C89A H89A 109.5 . . ?
C88 C89A H89B 109.5 . . ?
H89A C89A H89B 109.5 . . ?
C88 C89A H89C 109.5 . . ?
H89A C89A H89C 109.5 . . ?
H89B C89A H89C 109.5 . . ?
C88 C90A H90A 109.5 . . ?
C88 C90A H90B 109.5 . . ?
H90A C90A H90B 109.5 . . ?
C88 C90A H90C 109.5 . . ?
H90A C90A H90C 109.5 . . ?
H90B C90A H90C 109.5 . . ?
C88 C91A H91A 109.5 . . ?
C88 C91A H91B 109.5 . . ?
H91A C91A H91B 109.5 . . ?
C88 C91A H91C 109.5 . . ?
H91A C91A H91C 109.5 . . ?
H91B C91A H91C 109.5 . . ?
C88 C89B H89D 109.5 . . ?
C88 C89B H89E 109.5 . . ?
H89D C89B H89E 109.5 . . ?
C88 C89B H89F 109.5 . . ?
H89D C89B H89F 109.5 . . ?
H89E C89B H89F 109.5 . . ?
C88 C90B H90D 109.5 . . ?
C88 C90B H90E 109.5 . . ?
H90D C90B H90E 109.5 . . ?
C88 C90B H90F 109.5 . . ?
H90D C90B H90F 109.5 . . ?
H90E C90B H90F 109.5 . . ?
C88 C91B H91D 109.5 . . ?
C88 C91B H91E 109.5 . . ?
H91D C91B H91E 109.5 . . ?
C88 C91B H91F 109.5 . . ?
H91D C91B H91F 109.5 . . ?
H91E C91B H91F 109.5 . . ?
C92 O53 Gd7 94.9(4) . . ?
C92 O54 Gd7 91.4(4) . . ?
O53 C92 O54 120.1(6) . . ?
O53 C92 C93 121.5(6) . . ?
O54 C92 C93 118.4(6) . . ?
C94 C93 C92 107.5(6) . . ?
C94 C93 C95 109.8(7) . . ?
C92 C93 C95 107.6(6) . . ?
C94 C93 C96 110.0(7) . . ?
C92 C93 C96 111.0(6) . . ?
C95 C93 C96 110.8(7) . . ?
C93 C94 H94A 109.5 . . ?
C93 C94 H94B 109.5 . . ?
H94A C94 H94B 109.5 . . ?
C93 C94 H94C 109.5 . . ?
H94A C94 H94C 109.5 . . ?
H94B C94 H94C 109.5 . . ?
C93 C95 H95A 109.5 . . ?
C93 C95 H95B 109.5 . . ?
H95A C95 H95B 109.5 . . ?
C93 C95 H95C 109.5 . . ?
H95A C95 H95C 109.5 . . ?
H95B C95 H95C 109.5 . . ?
C93 C96 H96A 109.5 . . ?
C93 C96 H96B 109.5 . . ?
H96A C96 H96B 109.5 . . ?
C93 C96 H96C 109.5 . . ?
H96A C96 H96C 109.5 . . ?
H96B C96 H96C 109.5 . . ?
C97 O55 Gd8 140.0(4) . . ?
C97 O55 Gd5 88.2(3) . . ?
Gd8 O55 Gd5 111.16(14) . . ?
C97 O56 Gd5 98.1(4) . . ?
O56 C97 O55 121.1(5) . . ?
O56 C97 C98 119.9(6) . . ?
O55 C97 C98 119.0(6) . . ?
C97 C98 H98A 109.5 . . ?
C97 C98 H98B 109.5 . . ?
H98A C98 H98B 109.5 . . ?
C97 C98 H98C 109.5 . . ?
H98A C98 H98C 109.5 . . ?
H98B C98 H98C 109.5 . . ?
C99 O57 Gd8 134.9(3) . 2_655 ?
C99 O57 Gd6 91.3(3) . . ?
Gd8 O57 Gd6 112.40(14) 2_655 . ?
C99 O58 Gd6 97.3(4) . . ?
O58 C99 O57 118.9(5) . . ?
O58 C99 C100 121.5(6) . . ?
O57 C99 C100 119.6(6) . . ?
O58 C99 Gd6 57.7(3) . . ?
O57 C99 Gd6 63.0(3) . . ?
C100 C99 Gd6 166.8(4) . . ?
C99 C100 H10Y 109.5 . . ?
C99 C100 H10Z 109.5 . . ?
H10Y C100 H10Z 109.5 . . ?
C99 C100 H10E 109.5 . . ?
H10Y C100 H10E 109.5 . . ?
H10Z C100 H10E 109.5 . . ?
O61 N7 O60 122.2(5) . . ?
O61 N7 O59 121.4(5) . . ?
O60 N7 O59 116.4(5) . . ?
N7 O59 Gd7 96.3(3) . . ?
N7 O60 Gd7 95.8(3) . . ?
O64 N8 O63 121.5(7) . . ?
O64 N8 O62 122.8(7) . . ?
O63 N8 O62 115.8(5) . . ?
N8 O62 Gd7 96.7(4) . . ?
N8 O63 Gd7 96.4(4) . . ?
C103 N101 C101 113.9(13) . . ?
C103 N101 C105 111.3(13) . . ?
C101 N101 C105 111.0(13) . . ?
C103 N101 H10T 106.8 . . ?
C101 N101 H10T 106.8 . . ?
C105 N101 H10T 106.8 . . ?
N101 C101 C102 114.0(13) . . ?
N101 C101 H10F 108.8 . . ?
C102 C101 H10F 108.8 . . ?
N101 C101 H10G 108.8 . . ?
C102 C101 H10G 108.8 . . ?
H10F C101 H10G 107.7 . . ?
O101 C102 C101 112.5(13) . . ?
O101 C102 H10H 109.1 . . ?
C101 C102 H10H 109.1 . . ?
O101 C102 H10I 109.1 . . ?
C101 C102 H10I 109.1 . . ?
H10H C102 H10I 107.8 . . ?
C102 O101 H101 109.5 . . ?
N101 C103 C104 108.2(13) . . ?
N101 C103 H10J 110.1 . . ?
C104 C103 H10J 110.1 . . ?
N101 C103 H10K 110.1 . . ?
C104 C103 H10K 110.1 . . ?
H10J C103 H10K 108.4 . . ?
O102 C104 C103 108.2(13) . . ?
O102 C104 H10L 110.1 . . ?
C103 C104 H10L 110.1 . . ?
O102 C104 H10M 110.1 . . ?
C103 C104 H10M 110.1 . . ?
H10L C104 H10M 108.4 . . ?
C104 O102 H102 109.5 . . ?
C104 O102 H112 96(7) . . ?
H102 O102 H112 106.9 . . ?
N101 C105 C106 118.7(12) . . ?
N101 C105 H10N 107.6 . . ?
C106 C105 H10N 107.6 . . ?
N101 C105 H10O 107.6 . . ?
C106 C105 H10O 107.6 . . ?
H10N C105 H10O 107.1 . . ?
C105 C106 C107 112.9(12) . . ?
C105 C106 H10P 109.0 . . ?
C107 C106 H10P 109.0 . . ?
C105 C106 H10Q 109.0 . . ?
C107 C106 H10Q 109.0 . . ?
H10P C106 H10Q 107.8 . . ?
C111 N111 C113 115.4(14) . . ?
C111 N111 C115 114.1(14) . . ?
C113 N111 C115 109.4(13) . . ?
C111 N111 H11M 105.7 . . ?
C113 N111 H11M 105.7 . . ?
C115 N111 H11M 105.7 . . ?
N111 C111 C112 111.0(14) . . ?
N111 C111 H11W 109.4 . . ?
C112 C111 H11W 109.4 . . ?
N111 C111 H11X 109.4 . . ?
C112 C111 H11X 109.4 . . ?
H11W C111 H11X 108.0 . . ?
O111 C112 C111 113.9(16) . . ?
O111 C112 H11Y 108.8 . . ?
C111 C112 H11Y 108.8 . . ?
O111 C112 H11Z 108.8 . . ?
C111 C112 H11Z 108.8 . . ?
H11Y C112 H11Z 107.7 . . ?
C112 O111 H111 109.5 . . ?
N111 C113 C114 111.5(14) . . ?
N111 C113 H11E 109.3 . . ?
C114 C113 H11E 109.3 . . ?
N111 C113 H11F 109.3 . . ?
C114 C113 H11F 109.3 . . ?
H11E C113 H11F 108.0 . . ?
O112 C114 C113 106.1(15) . . ?
O112 C114 H11G 110.5 . . ?
C113 C114 H11G 110.5 . . ?
O112 C114 H11H 110.5 . . ?
C113 C114 H11H 110.5 . . ?
H11G C114 H11H 108.7 . . ?
C114 O112 H112 115(9) . . ?
C116 C115 N111 115.1(14) . . ?
C116 C115 H11I 108.5 . . ?
N111 C115 H11I 108.5 . . ?
C116 C115 H11J 108.5 . . ?
N111 C115 H11J 108.5 . . ?
H11I C115 H11J 107.5 . . ?
C115 C116 H11K 110.4 . . ?
C115 C116 H11L 110.4 . . ?
H11K C116 H11L 108.6 . . ?
C108 C107 C106 101.5(8) . . ?
C108 C107 H10R 111.5 . . ?
C106 C107 H10R 111.5 . . ?
C108 C107 H10S 111.5 . . ?
C106 C107 H10S 111.5 . . ?
H10R C107 H10S 109.3 . . ?
C107 C108 H10U 109.5 . . ?
C107 C108 H10V 109.5 . . ?
H10U C108 H10V 109.5 . . ?
C107 C108 H10W 109.5 . . ?
H10U C108 H10W 109.5 . . ?
H10V C108 H10W 109.5 . . ?
N201 C201 C202 176.5(18) . . ?
C201 C202 C211 120.0(17) . . ?
N211 C211 C202 169(4) . . ?
N301 C301 C302 154(3) . . ?
N311 C311 C312 112.6(15) . . ?

loop_
_geom_bond_atom_site_label_1
_geom_bond_atom_site_label_2
_geom_bond_distance
_geom_bond_site_symmetry_2
_geom_bond_publ_flag
Gd1 O19 2.336(4) . ?
Gd1 O7 2.361(3) . ?
Gd1 O12 2.435(3) . ?
Gd1 O1 2.451(3) . ?
Gd1 O3 2.457(3) . ?
Gd1 O4 2.469(3) . ?
Gd1 O24 2.501(4) . ?
Gd1 O5 2.508(4) . ?
Gd1 O23 2.674(3) . ?
Gd2 O20 2.318(3) . ?
Gd2 O9 2.346(3) . ?
Gd2 O16 2.435(3) . ?
Gd2 O1 2.437(3) . ?
Gd2 O2 2.450(3) . ?
Gd2 O4 2.478(3) . ?
Gd2 O6 2.494(3) . ?
Gd2 O26 2.516(3) . ?
Gd2 O25 2.686(3) . ?
Gd3 O4 2.327(4) . ?
Gd3 O3 2.410(3) . ?
Gd3 O21 2.418(3) . ?
Gd3 O2 2.429(3) . ?
Gd3 O27 2.470(4) . ?
Gd3 O22 2.475(4) . ?
Gd3 O30 2.532(4) . ?
Gd3 O28 2.537(4) . ?
Gd3 O31 2.552(4) . ?
Gd4 O8 2.300(3) . ?
Gd4 O10 2.327(4) 2_666 ?
Gd4 O18 2.416(4) 2_666 ?
Gd4 O14 2.424(3) . ?
Gd4 O25 2.436(3) 2_666 ?
Gd4 O6 2.438(4) 2_666 ?
Gd4 O5 2.453(4) . ?
Gd4 O23 2.455(3) . ?
Fe1 O2 1.995(3) . ?
Fe1 O2 1.995(3) 2_666 ?
Fe1 O3 1.996(3) . ?
Fe1 O3 1.996(3) 2_666 ?
Fe1 O1 2.033(3) 2_666 ?
Fe1 O1 2.033(3) . ?
Fe2 O7 1.931(3) . ?
Fe2 O8 1.986(4) . ?
Fe2 O13 1.993(4) . ?
Fe2 O11 1.994(4) . ?
Fe2 O5 2.009(4) . ?
Fe2 N1 2.236(4) . ?
Fe3 O9 1.930(4) . ?
Fe3 O10 1.978(4) . ?
Fe3 O17 1.979(4) . ?
Fe3 O15 2.002(4) . ?
Fe3 O6 2.018(4) . ?
Fe3 N2 2.235(5) . ?
O1 H1 0.83(3) . ?
O2 H2 0.80(3) . ?
O3 H3 0.80(3) . ?
O4 H4 0.75(3) . ?
O5 H5 0.81(3) . ?
O6 Gd4 2.438(3) 2_666 ?
O6 H6 0.82(3) . ?
N1 C5 1.475(6) . ?
N1 C1 1.483(7) . ?
N1 C3 1.495(7) . ?
C1 C2 1.527(7) . ?
C1 H1A 0.9900 . ?
C1 H1B 0.9900 . ?
C2 O7 1.404(6) . ?
C2 H2A 0.9900 . ?
C2 H2B 0.9900 . ?
C3 C4 1.500(7) . ?
C3 H3A 0.9900 . ?
C3 H3B 0.9900 . ?
C4 O8 1.419(6) . ?
C4 H4A 0.9900 . ?
C4 H4B 0.9900 . ?
C5 C6 1.531(7) . ?
C5 H5A 0.9900 . ?
C5 H5B 0.9900 . ?
C6 C7 1.537(7) . ?
C6 H6A 0.9900 . ?
C6 H6B 0.9900 . ?
C7 C8 1.499(8) . ?
C7 H7A 0.9900 . ?
C7 H7B 0.9900 . ?
C8 H8A 0.9800 . ?
C8 H8B 0.9800 . ?
C8 H8C 0.9800 . ?
N2 C9B 1.368(19) . ?
N2 C13B 1.423(16) . ?
N2 C13A 1.478(16) . ?
N2 C11B 1.491(16) . ?
N2 C11A 1.495(11) . ?
N2 C9A 1.550(10) . ?
C9A C10 1.473(11) . ?
C9A H9A1 0.9900 . ?
C9A H9A2 0.9900 . ?
C9B C10 1.454(19) . ?
C9B H9B1 0.9900 . ?
C9B H9B2 0.9900 . ?
C10 O9 1.394(6) . ?
C10 H10A 0.9900 . ?
C10 H10B 0.9900 . ?
C10 H10C 0.9868 . ?
C10 H10D 0.9858 . ?
C11A C12 1.586(12) . ?
C11A H11A 0.9900 . ?
C11A H11B 0.9900 . ?
C11B C12 1.322(16) . ?
C11B H11C 0.9900 . ?
C11B H11D 0.9900 . ?
C12 O10 1.400(6) . ?
C12 H12A 0.9900 . ?
C12 H12B 0.9900 . ?
C12 H12C 0.9853 . ?
C12 H12D 0.9859 . ?
O10 Gd4 2.327(4) 2_666 ?
C13A C14 1.599(16) . ?
C13A H13A 0.9900 . ?
C13A H13B 0.9900 . ?
C13B C14 1.480(16) . ?
C13B H13C 0.9900 . ?
C13B H13D 0.9900 . ?
C14 C15A 1.401(16) . ?
C14 C15B 1.449(19) . ?
C14 H14A 0.9900 . ?
C14 H14B 0.9900 . ?
C14 H14C 0.9845 . ?
C14 H14D 0.9859 . ?
C15A C16A 1.49(2) . ?
C15A H14D 1.3970 . ?
C15A H15A 0.9900 . ?
C15A H15B 0.9900 . ?
C16A H16A 0.9800 . ?
C16A H16B 0.9800 . ?
C16A H16C 0.9800 . ?
C15B C16B 1.54(2) . ?
C15B H15C 0.9900 . ?
C15B H15D 0.9900 . ?
C16B H16D 0.9800 . ?
C16B H16E 0.9800 . ?
C16B H16F 0.9800 . ?
O11 C17 1.298(6) . ?
O12 C17 1.258(6) . ?
C17 C18 1.529(7) . ?
C18 C20 1.522(8) . ?
C18 C19 1.531(8) . ?
C18 C21 1.538(8) . ?
C19 H19A 0.9800 . ?
C19 H19B 0.9800 . ?
C19 H19C 0.9800 . ?
C20 H20A 0.9800 . ?
C20 H20B 0.9800 . ?
C20 H20C 0.9800 . ?
C21 H21A 0.9800 . ?
C21 H21B 0.9800 . ?
C21 H21C 0.9800 . ?
O13 C22 1.282(6) . ?
O14 C22 1.255(6) . ?
C22 C23 1.531(8) . ?
C23 C24 1.507(8) . ?
C23 C26 1.526(8) . ?
C23 C25 1.541(8) . ?
C24 H24A 0.9800 . ?
C24 H24B 0.9800 . ?
C24 H24C 0.9800 . ?
C25 H25A 0.9800 . ?
C25 H25B 0.9800 . ?
C25 H25C 0.9800 . ?
C26 H26A 0.9800 . ?
C26 H26B 0.9800 . ?
C26 H26C 0.9800 . ?
O15 C27 1.288(6) . ?
O16 C27 1.251(6) . ?
C27 C28 1.517(7) . ?
C28 C29 1.518(7) . ?
C28 C31 1.534(8) . ?
C28 C30 1.534(8) . ?
C29 H29A 0.9800 . ?
C29 H29B 0.9800 . ?
C29 H29C 0.9800 . ?
C30 H30A 0.9800 . ?
C30 H30B 0.9800 . ?
C30 H30C 0.9800 . ?
C31 H31A 0.9800 . ?
C31 H31B 0.9800 . ?
C31 H31C 0.9800 . ?
O17 C32 1.273(7) . ?
O18 C32 1.260(7) . ?
O18 Gd4 2.416(4) 2_666 ?
C32 C33 1.514(9) . ?
C33 C34 1.522(9) . ?
C33 C35 1.525(10) . ?
C33 C36 1.536(10) . ?
C34 H34A 0.9800 . ?
C34 H34B 0.9800 . ?
C34 H34C 0.9800 . ?
C35 H35A 0.9800 . ?
C35 H35B 0.9800 . ?
C35 H35C 0.9800 . ?
C36 H36A 0.9800 . ?
C36 H36B 0.9800 . ?
C36 H36C 0.9800 . ?
O19 C37 1.266(6) . ?
O20 C37 1.259(6) . ?
C37 C38 1.522(7) . ?
C38 C41 1.512(8) . ?
C38 C40 1.514(7) . ?
C38 C39 1.517(8) . ?
C39 H39A 0.9800 . ?
C39 H39B 0.9800 . ?
C39 H39C 0.9800 . ?
C40 H40A 0.9800 . ?
C40 H40B 0.9800 . ?
C40 H40C 0.9800 . ?
C41 H41A 0.9800 . ?
C41 H41B 0.9800 . ?
C41 H41C 0.9800 . ?
O21 C42 1.257(6) . ?
O22 C42 1.270(6) . ?
C42 C43 1.525(7) . ?
C43 C44 1.504(7) . ?
C43 C45 1.537(8) . ?
C43 C46 1.539(8) . ?
C44 H44A 0.9800 . ?
C44 H44B 0.9800 . ?
C44 H44C 0.9800 . ?
C45 H45A 0.9800 . ?
C45 H45B 0.9800 . ?
C45 H45C 0.9800 . ?
C46 H46A 0.9800 . ?
C46 H46B 0.9800 . ?
C46 H46C 0.9800 . ?
O23 C47 1.298(6) . ?
O24 C47 1.240(6) . ?
C47 C48 1.480(7) . ?
C48 H48A 0.9800 . ?
C48 H48B 0.9800 . ?
C48 H48C 0.9800 . ?
O25 C49 1.301(6) . ?
O25 Gd4 2.436(3) 2_666 ?
O26 C49 1.244(6) . ?
C49 C50 1.487(7) . ?
C50 H50A 0.9800 . ?
C50 H50B 0.9800 . ?
C50 H50C 0.9800 . ?
N3 O29 1.219(6) . ?
N3 O28 1.273(6) . ?
N3 O27 1.288(6) . ?
N4 O32 1.225(6) . ?
N4 O31 1.253(6) . ?
N4 O30 1.279(6) . ?
Gd5 O51 2.338(4) . ?
Gd5 O39 2.355(4) . ?
Gd5 O44 2.427(4) . ?
Gd5 O34 2.440(4) . ?
Gd5 O33 2.451(4) . ?
Gd5 O36 2.470(4) . ?
Gd5 O37 2.488(4) . ?
Gd5 O56 2.496(4) . ?
Gd5 O55 2.688(4) . ?
Gd6 O52 2.324(4) . ?
Gd6 O41 2.332(4) . ?
Gd6 O46 2.448(4) . ?
Gd6 O36 2.450(4) . ?
Gd6 O35 2.451(4) . ?
Gd6 O33 2.452(4) . ?
Gd6 O38 2.502(4) . ?
Gd6 O58 2.524(4) . ?
Gd6 O57 2.641(4) . ?
Gd7 O36 2.329(4) . ?
Gd7 O53 2.392(4) . ?
Gd7 O35 2.414(4) . ?
Gd7 O34 2.417(4) . ?
Gd7 O54 2.457(4) . ?
Gd7 O59 2.499(4) . ?
Gd7 O62 2.505(4) . ?
Gd7 O63 2.514(4) . ?
Gd7 O60 2.521(4) . ?
Gd7 H36 2.55(5) . ?
Gd8 O40 2.306(4) . ?
Gd8 O42 2.311(4) 2_655 ?
Gd8 O50 2.414(4) 2_655 ?
Gd8 O48 2.417(4) . ?
Gd8 O55 2.445(4) . ?
Gd8 O38 2.449(4) 2_655 ?
Gd8 O37 2.451(4) . ?
Gd8 O57 2.454(4) 2_655 ?
Fe4 O34 1.988(4) 2_655 ?
Fe4 O34 1.988(4) . ?
Fe4 O35 1.997(3) 2_655 ?
Fe4 O35 1.997(3) . ?
Fe4 O33 2.024(4) . ?
Fe4 O33 2.024(4) 2_655 ?
Fe5 O39 1.936(4) . ?
Fe5 O47 1.977(4) . ?
Fe5 O40 1.986(4) . ?
Fe5 O43 1.994(4) . ?
Fe5 O37 2.008(4) . ?
Fe5 N5 2.240(6) . ?
Fe6 O41 1.933(4) . ?
Fe6 O49 1.985(5) . ?
Fe6 O42 1.988(4) . ?
Fe6 O45 1.995(4) . ?
Fe6 O38 2.018(4) . ?
Fe6 N6A 2.068(10) . ?
O33 H33 0.80(3) . ?
O34 H34 0.73(3) . ?
O35 H35 0.86(3) . ?
O36 H36 0.81(3) . ?
O37 H37 0.82(3) . ?
O38 Gd8 2.449(4) 2_655 ?
O38 H38 0.86(3) . ?
N5 C51 1.452(9) . ?
N5 C55 1.490(8) . ?
N5 C53 1.492(9) . ?
C51 C52 1.521(9) . ?
C51 H51A 0.9900 . ?
C51 H51B 0.9900 . ?
C52 O39 1.412(7) . ?
C52 H52A 0.9900 . ?
C52 H52B 0.9900 . ?
C53 C54 1.492(10) . ?
C53 H53A 0.9900 . ?
C53 H53B 0.9900 . ?
C54 O40 1.416(7) . ?
C54 H54A 0.9900 . ?
C54 H54B 0.9900 . ?
C55 C56 1.496(10) . ?
C55 H55A 0.9900 . ?
C55 H55B 0.9900 . ?
C56 C57 1.500(10) . ?
C56 H56A 0.9900 . ?
C56 H56B 0.9900 . ?
C57 C58 1.513(11) . ?
C57 H57A 0.9900 . ?
C57 H57B 0.9900 . ?
C58 H58A 0.9800 . ?
C58 H58B 0.9800 . ?
C58 H58C 0.9800 . ?
N6A C61A 1.509(16) . ?
N6A C63A 1.548(18) . ?
N6A C59 1.688(14) . ?
N6B C59 1.318(13) . ?
N6B C61B 1.384(19) . ?
N6B C63B 1.42(2) . ?
C59 C60 1.481(10) . ?
C59 H59A 0.9900 . ?
C59 H59B 0.9900 . ?
C59 H59C 0.9898 . ?
C59 H59D 0.9901 . ?
C60 O41 1.404(7) . ?
C60 H60A 0.9900 . ?
C60 H60B 0.9900 . ?
C61A C62A 1.466(17) . ?
C61A H61A 0.9900 . ?
C61A H61B 0.9900 . ?
C62A O42 1.387(12) . ?
C62A H62A 0.9900 . ?
C62A H62B 0.9900 . ?
C61B C62B 1.46(2) . ?
C61B H61C 0.9900 . ?
C61B H61D 0.9900 . ?
C62B O42 1.475(13) . ?
C62B H62C 0.9900 . ?
C62B H62D 0.9900 . ?
O42 Gd8 2.311(4) 2_655 ?
C63A C64A 1.457(19) . ?
C63A H63A 0.9900 . ?
C63A H63B 0.9900 . ?
C64A C65A 1.492(19) . ?
C64A H64A 0.9900 . ?
C64A H64B 0.9900 . ?
C65A C66A 1.50(2) . ?
C65A H65A 0.9900 . ?
C65A H65B 0.9900 . ?
C66A H66A 0.9800 . ?
C66A H66B 0.9800 . ?
C66A H66C 0.9800 . ?
C63B C64B 1.40(2) . ?
C63B H63C 0.9900 . ?
C63B H63D 0.9900 . ?
C64B C65B 1.44(2) . ?
C64B H64C 0.9900 . ?
C64B H64D 0.9900 . ?
C65B C66B 1.40(3) . ?
C65B H65C 0.9900 . ?
C65B H65D 0.9900 . ?
C66B H66D 0.9800 . ?
C66B H66E 0.9800 . ?
C66B H66F 0.9800 . ?
O43 C67 1.272(7) . ?
O44 C67 1.267(7) . ?
C67 C68 1.528(8) . ?
C68 C71 1.520(8) . ?
C68 C69 1.533(8) . ?
C68 C70 1.559(9) . ?
C69 H69A 0.9800 . ?
C69 H69B 0.9800 . ?
C69 H69C 0.9800 . ?
C70 H70A 0.9800 . ?
C70 H70B 0.9800 . ?
C70 H70C 0.9800 . ?
C71 H71A 0.9800 . ?
C71 H71B 0.9800 . ?
C71 H71C 0.9800 . ?
O45 C72 1.278(7) . ?
O46 C72 1.254(6) . ?
C72 C73 1.517(8) . ?
C73 C76A 1.410(16) . ?
C73 C75B 1.458(17) . ?
C73 C74B 1.514(15) . ?
C73 C74A 1.586(16) . ?
C73 C75A 1.64(2) . ?
C73 C76B 1.691(18) . ?
C74A H74A 0.9800 . ?
C74A H74B 0.9800 . ?
C74A H74C 0.9800 . ?
C75A H75A 0.9800 . ?
C75A H75B 0.9800 . ?
C75A H75C 0.9800 . ?
C76A H76A 0.9800 . ?
C76A H76B 0.9800 . ?
C76A H76C 0.9800 . ?
C74B H74D 0.9800 . ?
C74B H74E 0.9800 . ?
C74B H74F 0.9800 . ?
C75B H75D 0.9800 . ?
C75B H75E 0.9800 . ?
C75B H75F 0.9800 . ?
C76B H76D 0.9800 . ?
C76B H76E 0.9800 . ?
C76B H76F 0.9800 . ?
O47 C77 1.266(8) . ?
O48 C77 1.267(7) . ?
C77 C78 1.520(9) . ?
C78 C79A 1.39(2) . ?
C78 C80A 1.489(18) . ?
C78 C80B 1.498(16) . ?
C78 C81A 1.561(14) . ?
C78 C79B 1.627(18) . ?
C78 C81B 1.63(4) . ?
C79A H79A 0.9800 . ?
C79A H79B 0.9800 . ?
C79A H79C 0.9800 . ?
C80A H80A 0.9800 . ?
C80A H80B 0.9800 . ?
C80A H80C 0.9800 . ?
C81A H81A 0.9800 . ?
C81A H81B 0.9800 . ?
C81A H81C 0.9800 . ?
C79B H79D 0.9800 . ?
C79B H79E 0.9800 . ?
C79B H79F 0.9800 . ?
C80B H80D 0.9800 . ?
C80B H80E 0.9800 . ?
C80B H80F 0.9800 . ?
C81B H81D 0.9800 . ?
C81B H81E 0.9800 . ?
C81B H81F 0.9800 . ?
O49 C82 1.278(8) . ?
O50 C82 1.257(7) . ?
O50 Gd8 2.414(4) 2_655 ?
C82 C83B 1.486(15) . ?
C82 C83A 1.581(13) . ?
C83A C84A 1.50(2) . ?
C83A C85A 1.54(3) . ?
C83A C86A 1.599(17) . ?
C84A H84A 0.9800 . ?
C84A H84B 0.9800 . ?
C84A H84C 0.9800 . ?
C85A H85A 0.9800 . ?
C85A H85B 0.9800 . ?
C85A H85C 0.9800 . ?
C86A H86A 0.9800 . ?
C86A H86B 0.9800 . ?
C86A H86C 0.9800 . ?
C83B C86B 1.27(2) . ?
C83B C85B 1.43(3) . ?
C83B C84B 1.64(3) . ?
C84B H84D 0.9800 . ?
C84B H84E 0.9800 . ?
C84B H84F 0.9800 . ?
C85B H85D 0.9800 . ?
C85B H85E 0.9800 . ?
C85B H85F 0.9800 . ?
C86B H86D 0.9800 . ?
C86B H86E 0.9800 . ?
C86B H86F 0.9800 . ?
O51 C87 1.260(7) . ?
O52 C87 1.265(7) . ?
C87 C88 1.526(9) . ?
C88 C91B 1.41(2) . ?
C88 C89B 1.455(18) . ?
C88 C90A 1.492(18) . ?
C88 C90B 1.584(17) . ?
C88 C89A 1.602(18) . ?
C88 C91A 1.66(2) . ?
C89A H89A 0.9800 . ?
C89A H89B 0.9800 . ?
C89A H89C 0.9800 . ?
C90A H90A 0.9800 . ?
C90A H90B 0.9800 . ?
C90A H90C 0.9800 . ?
C91A H91A 0.9800 . ?
C91A H91B 0.9800 . ?
C91A H91C 0.9800 . ?
C89B H89D 0.9800 . ?
C89B H89E 0.9800 . ?
C89B H89F 0.9800 . ?
C90B H90D 0.9800 . ?
C90B H90E 0.9800 . ?
C90B H90F 0.9800 . ?
C91B H91D 0.9800 . ?
C91B H91E 0.9800 . ?
C91B H91F 0.9800 . ?
O53 C92 1.255(7) . ?
O54 C92 1.270(7) . ?
C92 C93 1.502(9) . ?
C93 C94 1.500(10) . ?
C93 C95 1.531(10) . ?
C93 C96 1.541(11) . ?
C94 H94A 0.9800 . ?
C94 H94B 0.9800 . ?
C94 H94C 0.9800 . ?
C95 H95A 0.9800 . ?
C95 H95B 0.9800 . ?
C95 H95C 0.9800 . ?
C96 H96A 0.9800 . ?
C96 H96B 0.9800 . ?
C96 H96C 0.9800 . ?
O55 C97 1.273(7) . ?
O56 C97 1.238(7) . ?
C97 C98 1.486(8) . ?
C98 H98A 0.9800 . ?
C98 H98B 0.9800 . ?
C98 H98C 0.9800 . ?
O57 C99 1.285(7) . ?
O57 Gd8 2.454(4) 2_655 ?
O58 C99 1.265(7) . ?
C99 C100 1.460(8) . ?
C100 H10Y 0.9800 . ?
C100 H10Z 0.9800 . ?
C100 H10E 0.9800 . ?
N7 O61 1.223(6) . ?
N7 O60 1.268(6) . ?
N7 O59 1.288(6) . ?
N8 O64 1.220(7) . ?
N8 O63 1.270(7) . ?
N8 O62 1.274(7) . ?
N101 C103 1.49(2) . ?
N101 C101 1.500(18) . ?
N101 C105 1.52(2) . ?
N101 H10T 0.9300 . ?
C101 C102 1.529(19) . ?
C101 H10F 0.9900 . ?
C101 H10G 0.9900 . ?
C102 O101 1.433(17) . ?
C102 H10H 0.9900 . ?
C102 H10I 0.9900 . ?
O101 H101 0.8400 . ?
C103 C104 1.55(2) . ?
C103 H10J 0.9900 . ?
C103 H10K 0.9900 . ?
C104 O102 1.46(3) . ?
C104 H10L 0.9900 . ?
C104 H10M 0.9900 . ?
O102 H102 0.8400 . ?
O102 H112 1.00(9) . ?
C105 C106 1.563(15) . ?
C105 H10N 0.9900 . ?
C105 H10O 0.9900 . ?
C106 C107 1.636(14) . ?
C106 H10P 0.9900 . ?
C106 H10Q 0.9900 . ?
N111 C111 1.481(19) . ?
N111 C113 1.50(2) . ?
N111 C115 1.54(2) . ?
N111 H11M 0.9300 . ?
C111 C112 1.53(2) . ?
C111 H11W 0.9900 . ?
C111 H11X 0.9900 . ?
C112 O111 1.45(2) . ?
C112 H11Y 0.9900 . ?
C112 H11Z 0.9900 . ?
O111 H111 0.8400 . ?
C113 C114 1.52(2) . ?
C113 H11E 0.9900 . ?
C113 H11F 0.9900 . ?
C114 O112 1.41(2) . ?
C114 H11G 0.9900 . ?
C114 H11H 0.9900 . ?
O112 H112 0.90(3) . ?
C115 C116 1.43(2) . ?
C115 H11I 0.9900 . ?
C115 H11J 0.9900 . ?
C116 C107 1.377(18) . ?
C116 H11K 0.9900 . ?
C116 H11L 0.9900 . ?
C107 C108 1.502(10) . ?
C107 H10R 0.9900 . ?
C107 H10S 0.9900 . ?
C108 H10U 0.9800 . ?
C108 H10V 0.9800 . ?
C108 H10W 0.9800 . ?
N201 C201 1.210(14) . ?
C201 C202 1.448(13) . ?
C202 C211 1.566(17) . ?
C211 N211 1.249(18) . ?
N301 C301 1.195(16) . ?
C301 C302 1.535(16) . ?
N311 C311 1.348(16) . ?
C311 C312 1.579(16) . ?

loop_
_geom_hbond_atom_site_label_D
_geom_hbond_atom_site_label_H
_geom_hbond_atom_site_label_A
_geom_hbond_distance_DH
_geom_hbond_distance_HA
_geom_hbond_distance_DA
_geom_hbond_angle_DHA
_geom_hbond_site_symmetry_A
O1 H1 O21 0.83(3) 2.01(4) 2.786(5) 155(5) 2_666
O2 H2 O23 0.80(3) 2.01(4) 2.756(5) 155(5) 2_666
O3 H3 O25 0.80(3) 1.98(3) 2.742(5) 159(5) 2_666
O5 H5 O27 0.81(3) 2.29(4) 3.001(5) 147(5) .
O6 H6 O30 0.82(3) 2.26(4) 2.991(5) 148(5) .
O33 H33 O53 0.80(3) 2.14(4) 2.829(5) 145(6) 2_655
O34 H34 O57 0.73(3) 2.10(4) 2.765(5) 153(6) 2_655
O35 H35 O55 0.86(3) 1.97(4) 2.788(5) 158(5) 2_655
O36 H36 O44 0.81(3) 2.51(6) 2.775(5) 100(4) .
O37 H37 O59 0.82(3) 2.19(4) 2.910(5) 146(5) .
O38 H38 O62 0.86(3) 2.22(4) 3.042(6) 160(5) .
N101 H10T O32 0.93 2.17 2.972(17) 143.4 .
N111 H11M O31 0.93 2.43 3.166(15) 136.1 .
O101 H101 O54 0.84 1.87 2.706(10) 170.3 1_565
O102 H102 O32 0.84 2.28 3.118(15) 175.8 .
O111 H111 O54 0.84 2.32 2.764(12) 113.2 1_565
O112 H112 O22 0.90(3) 1.79(3) 2.666(19) 167(13) .
